data_7720023
loop_
_publ_author_name
'Gao, Shuang'
'Wang, Zhen-Wen'
'Yang, Guo-Yu'

_publ_section_title
;
 Synthesis, structures and catalytic properties of two organic-inorganic
 hybrid polyoxometalates built from {Ni<sub>6</sub>PW<sub>9</sub>} units.
;
_journal_issue 9
_journal_name_full 'Dalton transactions (Cambridge, England : 2003)'
_journal_page_first 3733
_journal_page_last 3738
_journal_paper_doi 10.1039/d5dt03040d
_journal_volume 55
_journal_year 2026
_chemical_formula_moiety 'C34 H81 N18 Ni13 O89 P2 W18, 8(O)'
_chemical_formula_sum 'C34 H80 N18 Ni13 O97 P2 W18'
_chemical_formula_weight 6427.62
_space_group_crystal_system monoclinic
_space_group_IT_number 14
_space_group_name_Hall '-P 2ybc'
_space_group_name_H-M_alt 'P 1 21/c 1'
_atom_sites_solution_hydrogens geom
_atom_sites_solution_primary dual
_audit_creation_date 2025-11-23
_audit_creation_method
;
Olex2 1.5
(compiled 2025.05.31 svn.r86d253d1 for OlexSys, GUI svn.r7254)
;
_audit_update_record
;
2025-11-27 deposited with the CCDC.	2026-02-02 downloaded from the CCDC.
;
_cell_angle_alpha 90
_cell_angle_beta 90.5520(10)
_cell_angle_gamma 90
_cell_formula_units_Z 4
_cell_length_a 21.83580(10)
_cell_length_b 18.15750(10)
_cell_length_c 31.8458(2)
_cell_measurement_reflns_used 63524
_cell_measurement_temperature 164(30)
_cell_measurement_theta_max 77.5940
_cell_measurement_theta_min 2.7570
_cell_volume 12625.75(12)
_computing_cell_refinement 'CrysAlisPro 1.171.43.140a (Rigaku OD, 2024)'
_computing_data_collection 'CrysAlisPro 1.171.43.140a (Rigaku OD, 2024)'
_computing_data_reduction 'CrysAlisPro 1.171.43.140a (Rigaku OD, 2024)'
_computing_molecular_graphics 'Olex2 1.5 (Dolomanov et al., 2009)'
_computing_publication_material 'Olex2 1.5 (Dolomanov et al., 2009)'
_computing_structure_refinement 'SHELXL 2018/3 (Sheldrick, 2015)'
_computing_structure_solution 'SHELXT 2018/2 (Sheldrick, 2018)'
_diffrn_ambient_environment N~2~
_diffrn_ambient_temperature 164(30)
_diffrn_detector 'Hybrid Pixel Array Detector'
_diffrn_detector_area_resol_mean 10.0000
_diffrn_detector_type HyPix
_diffrn_measured_fraction_theta_full 0.997
_diffrn_measured_fraction_theta_max 0.957
_diffrn_measurement_details
;
List of Runs (angles in degrees, time in seconds):

  # Type    Start    End  Width  t~exp~   \w     \q     \k     \f   Frames
#--------------------------------------------------------------------------
  1  \w     90.00 175.00   0.50    0.30    --  106.45 125.00   0.00  170
  2  \w     35.00  67.00   0.50    0.30    --  106.45 -57.00 -30.00   64
  3  \w     34.00  60.00   0.50    0.30    --  106.45 -57.00   0.00   52
  4  \w     34.00  61.00   0.50    0.30    --  106.45 -52.00  17.00   54
  5  \w     50.00 106.00   0.50    0.30    --  106.45 -99.00  90.00  112
  6  \w     11.00  37.00   0.50    0.10    --   45.99 -52.00  17.00   52
  7  \w     50.00 107.00   0.50    0.10    --   45.99  52.00 163.00  114
  8  \w     94.00 163.00   0.50    0.30    --  106.45  52.00 163.00  138
  9  \w    144.00 170.00   0.50    0.30    --  106.45  38.00  90.00   52
 10  \w     96.00 124.00   0.50    0.30    --  106.45  38.00  90.00   56
 11  \w    119.00 178.00   0.50    0.30    --  106.45  19.00 -60.00  118
 12  \w    138.00 176.00   0.50    0.30    --  106.45  38.00-120.00   76
 13  \w    105.00 131.00   0.50    0.30    --  106.45  38.00-120.00   52
 14  \w    -12.00  27.00   0.50    0.10    --  -45.99  52.00 163.00   78
 15  \w    -24.00  30.00   0.50    0.10    --  -45.99  19.00 150.00  108
 16  \w    -24.00  27.00   0.50    0.10    --  -45.99  19.00 -60.00  102
 17  \w    -37.00 -11.00   0.50    0.10    --  -45.99  38.00-120.00   52
 18  \w    -64.00 -31.00   0.50    0.30    -- -104.00  57.00-120.00   66
 19  \w    -64.00 -31.00   0.50    0.30    -- -104.00  57.00 -60.00   66
 20  \w    -61.00 -31.00   0.50    0.30    -- -104.00  57.00 -30.00   60
 21  \w    -63.00 -31.00   0.50    0.30    -- -104.00  57.00   0.00   64
 22  \w    -58.00 -33.00   0.50    0.30    -- -104.00  57.00 120.00   50
 23  \w    -57.00 -31.00   0.50    0.30    -- -104.00  52.00 163.00   52
 24  \w   -175.00 -91.00   0.50    0.30    -- -104.00 -38.00  90.00  168
 25  \w   -175.00-150.00   0.50    0.30    -- -104.00 -52.00  17.00   50
 26  \w   -173.00-145.00   0.50    0.30    -- -104.00 -99.00-180.00   56
 27  \w   -121.00 -87.00   0.50    0.30    -- -104.00 -99.00-180.00   68
 28  \w   -117.00 -38.00   0.50    0.10    --  -45.99 -52.00  17.00  158
;
_diffrn_measurement_device 'four-circle diffractometer'
_diffrn_measurement_device_type 'XtaLAB Synergy R, DW system, HyPix'
_diffrn_measurement_method '\w scans'
_diffrn_orient_matrix_type 'CrysAlisPro convention (1999,Acta A55,543-557)'
_diffrn_orient_matrix_UB_11 -0.0233039000
_diffrn_orient_matrix_UB_12 0.0007864000
_diffrn_orient_matrix_UB_13 -0.0458275000
_diffrn_orient_matrix_UB_21 -0.0518578000
_diffrn_orient_matrix_UB_22 -0.0533920000
_diffrn_orient_matrix_UB_23 0.0117903000
_diffrn_orient_matrix_UB_31 -0.0417262000
_diffrn_orient_matrix_UB_32 0.0659436000
_diffrn_orient_matrix_UB_33 0.0100821000
_diffrn_radiation_monochromator mirror
_diffrn_radiation_probe x-ray
_diffrn_radiation_type 'Cu K\a'
_diffrn_radiation_wavelength 1.54184
_diffrn_reflns_av_R_equivalents 0.0599
_diffrn_reflns_av_unetI/netI 0.0508
_diffrn_reflns_Laue_measured_fraction_full 0.997
_diffrn_reflns_Laue_measured_fraction_max 0.957
_diffrn_reflns_limit_h_max 27
_diffrn_reflns_limit_h_min -27
_diffrn_reflns_limit_k_max 22
_diffrn_reflns_limit_k_min -20
_diffrn_reflns_limit_l_max 39
_diffrn_reflns_limit_l_min -40
_diffrn_reflns_number 97375
_diffrn_reflns_point_group_measured_fraction_full 0.997
_diffrn_reflns_point_group_measured_fraction_max 0.957
_diffrn_reflns_theta_full 67.684
_diffrn_reflns_theta_max 77.812
_diffrn_reflns_theta_min 2.023
_diffrn_source 'Rotating-anode X-ray tube'
_diffrn_source_type 'Rigaku (Cu) X-ray Source'
_exptl_absorpt_coefficient_mu 32.592
_exptl_absorpt_correction_T_max 1.00000
_exptl_absorpt_correction_T_min 0.35226
_exptl_absorpt_correction_type multi-scan
_exptl_absorpt_process_details
;
CrysAlisPro 1.171.43.140a (Rigaku Oxford Diffraction, 2024)
Empirical absorption correction using spherical harmonics,
implemented in SCALE3 ABSPACK scaling algorithm.
;
_exptl_crystal_colour 'clear light green'
_exptl_crystal_colour_lustre clear
_exptl_crystal_colour_modifier light
_exptl_crystal_colour_primary green
_exptl_crystal_density_diffrn 3.381
_exptl_crystal_description block
_exptl_crystal_F_000 11648
_exptl_crystal_size_max 0.2
_exptl_crystal_size_mid 0.1
_exptl_crystal_size_min 0.1
_refine_diff_density_max 2.727
_refine_diff_density_min -2.493
_refine_diff_density_rms 0.346
_refine_ls_extinction_method none
_refine_ls_goodness_of_fit_ref 1.042
_refine_ls_hydrogen_treatment constr
_refine_ls_matrix_type full
_refine_ls_number_parameters 1641
_refine_ls_number_reflns 25787
_refine_ls_number_restraints 962
_refine_ls_restrained_S_all 1.034
_refine_ls_R_factor_all 0.0453
_refine_ls_R_factor_gt 0.0400
_refine_ls_shift/su_max 0.017
_refine_ls_shift/su_mean 0.000
_refine_ls_structure_factor_coef Fsqd
_refine_ls_weighting_details 'w=1/[\s^2^(Fo^2^)+(0.0653P)^2^+83.3859P] where P=(Fo^2^+2Fc^2^)/3'
_refine_ls_weighting_scheme calc
_refine_ls_wR_factor_gt 0.1109
_refine_ls_wR_factor_ref 0.1145
_reflns_Friedel_coverage 0.000
_reflns_number_gt 22679
_reflns_number_total 25787
_reflns_threshold_expression 'I > 2\s(I)'
_cod_data_source_file d5dt03040d2.cif
_cod_data_source_block 1
_cod_depositor_comments 'Adding full bibliography for 7720023--7720024.cif.'
_cod_database_code 7720023
_shelx_shelxl_version_number 2018/3
_chemical_oxdiff_formula 'Ni O W'
_chemical_oxdiff_usercomment 'Ni O W'
_shelx_space_group_comment
;
The symmetry employed for this shelxl refinement is uniquely defined
by the following loop, which should always be used as a source of
symmetry information in preference to the above space-group names.
They are only intended as comments.
;
_shelx_estimated_absorpt_t_max 0.139
_shelx_estimated_absorpt_t_min 0.059
_olex2_refinement_description
;
1. Restrained distances
 C16-C17
 1.52 with sigma of 0.001
 C16-N9 = C17-N10
 1.47 with sigma of 0.01
2. Rigid bond restraints
 O39, O57, O65, O83, N10, C9, C12, C13, C16, C17, C18, C19
 with sigma for 1-2 distances of 0.002 and sigma for 1-3 distances of 0.002
3. Uiso/Uaniso restraints and constraints
O39 \\sim O57 \\sim O65 \\sim O83 \\sim N10 \\sim C9 \\sim C12 \\sim C13 \\sim
C16 \\sim C17 \\sim C18 \\sim C19: within 2A with sigma of 0.002 and sigma for
terminal atoms of 0.004 within 2A
C1 \\sim C2 \\sim C3 \\sim C4 \\sim C5 \\sim C6 \\sim C7 \\sim C8 \\sim C9
\\sim C10 \\sim C11 \\sim C12 \\sim C13 \\sim C14 \\sim C15 \\sim C16 \\sim C17
\\sim C18 \\sim C19 \\sim C20 \\sim C21 \\sim C22 \\sim C23 \\sim C24 \\sim C25
\\sim C26 \\sim C27 \\sim C28 \\sim C29 \\sim C30 \\sim C31 \\sim C32 \\sim C33
\\sim C34: within 8A with sigma of 0.01 and sigma for terminal atoms of 0.02
within 8A
N1 \\sim N2 \\sim N3 \\sim N4 \\sim N5 \\sim N6 \\sim N7 \\sim N8 \\sim N9
\\sim N10 \\sim N11 \\sim N12 \\sim N13 \\sim N14 \\sim N15 \\sim N16 \\sim N17
\\sim N18: within 8A with sigma of 0.01 and sigma for terminal atoms of 0.02
within 8A
Uanis(C9) \\sim Ueq, Uanis(C12) \\sim Ueq, Uanis(C13) \\sim Ueq, Uanis(C16)
\\sim Ueq, Uanis(C17) \\sim Ueq, Uanis(C19) \\sim Ueq, Uanis(C18) \\sim Ueq,
Uanis(O39) \\sim Ueq, Uanis(O83) \\sim Ueq, Uanis(N10) \\sim Ueq, Uanis(O57)
\\sim Ueq, Uanis(O65) \\sim Ueq: with sigma of 0.002 and sigma for terminal
atoms of 0.004
Uanis(C17) \\sim Ueq: with sigma of 0.01 and sigma for terminal atoms of 0.02
4.a Secondary CH2 refined with riding coordinates:
 N1(H1A,H1B), N2(H2A,H2B), N3(H3A,H3B), N4(H4A,H4B), N5(H5A,H5B), N6(H6A,H6B),
 N7(H7A,H7B), N9(H9A,H9B), N10(H10A,H10B), N11(H11A,H11B), N12(H12A,H12B),
 N13(H13A,H13B), N14(H14A,H14B), N15(H15A,H15B), N16(H16A,H16B), N17(H17A,H17B),
  N18(H18A,H18B), C8(H8D,H8E), C9(H9C,H9D), C10(H10C,H10D), C11(H11C,H11D),
 C12(H12C,H12D), C13(H13C,H13D), C14(H14C,H14D), C15(H15C,H15D), C16(H16C,H16D),
  C17(H17C,H17D), C18(H18C,H18D), C19(H19A,H19B), C27(H27A,H27B), C28(H28A,
 H28B), C29(H29A,H29B), C30(H30A,H30B), C33(H33A,H33B), C34(H34A,H34B)
4.b Aromatic/amide H refined with riding coordinates:
 C5(H5), C7(H7), C22(H22), C24(H24), C26(H26)
4.c Idealised Me refined as rotating group:
 N8(H8A,H8B,H8C), C32(H32A,H32B,H32C)
;
_olex2_submission_special_instructions 'No special instructions were received'
_oxdiff_exptl_absorpt_empirical_details
;
Empirical correction (ABSPACK) includes:
- Absorption correction using spherical harmonics
- Frame scaling
;
_oxdiff_exptl_absorpt_empirical_full_max 2.382
_oxdiff_exptl_absorpt_empirical_full_min 0.615

loop_
_space_group_symop_operation_xyz
'x, y, z'
'-x, y+1/2, -z+1/2'
'-x, -y, -z'
'x, -y-1/2, z-1/2'

loop_
_atom_site_label
_atom_site_type_symbol
_atom_site_fract_x
_atom_site_fract_y
_atom_site_fract_z
_atom_site_U_iso_or_equiv
_atom_site_adp_type
_atom_site_occupancy
_atom_site_site_symmetry_order
_atom_site_calc_flag
_atom_site_refinement_flags_posn
_atom_site_refinement_flags_adp
_atom_site_refinement_flags_occupancy
_atom_site_disorder_assembly
_atom_site_disorder_group
W1 W 0.61580(2) 0.26022(2) 0.21616(2) 0.01023(8) Uani 1 1 d . . . . .
W2 W 0.67888(2) 0.14128(2) 0.28819(2) 0.01004(8) Uani 1 1 d . . . . .
W3 W 0.84682(2) 0.12217(2) 0.29578(2) 0.01043(8) Uani 1 1 d . . . . .
W4 W 0.93927(2) 0.22189(2) 0.23049(2) 0.01153(8) Uani 1 1 d . . . . .
W5 W 0.86928(2) 0.35110(2) 0.15466(2) 0.01445(8) Uani 1 1 d . . . . .
W6 W 0.71464(2) 0.37034(2) 0.14772(2) 0.01367(8) Uani 1 1 d . . . . .
W7 W 0.69245(2) 0.32984(2) 0.30254(2) 0.01106(8) Uani 1 1 d . . . . .
W8 W 0.86211(2) 0.30951(2) 0.31020(2) 0.01163(8) Uani 1 1 d . . . . .
W9 W 0.79209(2) 0.44038(2) 0.23359(2) 0.01416(8) Uani 1 1 d . . . . .
W10 W 0.81226(2) 0.66794(2) 0.62333(2) 0.01390(8) Uani 1 1 d . . . . .
W11 W 0.65720(2) 0.65032(2) 0.61911(2) 0.01703(9) Uani 1 1 d . . . . .
W12 W 0.56947(2) 0.72893(2) 0.53026(2) 0.01487(8) Uani 1 1 d . . . . .
W13 W 0.64424(2) 0.82062(2) 0.45321(2) 0.01243(8) Uani 1 1 d . . . . .
W14 W 0.81212(2) 0.84284(2) 0.46007(2) 0.01306(8) Uani 1 1 d . . . . .
W15 W 0.89439(2) 0.77131(2) 0.54175(2) 0.01275(8) Uani 1 1 d . . . . .
W16 W 0.74739(2) 0.55111(2) 0.55084(2) 0.01905(9) Uani 1 1 d . . . . .
W17 W 0.66116(2) 0.63242(2) 0.46120(2) 0.01363(8) Uani 1 1 d . . . . .
W18 W 0.83078(2) 0.65422(2) 0.46799(2) 0.01574(8) Uani 1 1 d . . . . .
Ni1 Ni 0.64691(6) 0.20553(8) 0.11054(4) 0.0157(3) Uani 1 1 d . . . . .
Ni2 Ni 0.78078(6) 0.19627(8) 0.12102(4) 0.0142(3) Uani 1 1 d . . . . .
Ni3 Ni 0.69810(6) 0.10129(7) 0.18064(4) 0.0120(3) Uani 1 1 d . . . . .
Ni4 Ni 0.92059(7) 0.17474(9) 0.12173(5) 0.0211(3) Uani 1 1 d . . . . .
Ni5 Ni 0.84032(6) 0.08537(8) 0.18534(4) 0.0129(3) Uani 1 1 d . . . . .
Ni6 Ni 0.75756(6) -0.01044(8) 0.24414(4) 0.0138(3) Uani 1 1 d . . . . .
Ni7 Ni 0.65637(6) 0.47394(8) 0.38488(5) 0.0162(3) Uani 1 1 d . . . . .
Ni8 Ni 0.85415(6) 0.84765(7) 0.64434(4) 0.0118(3) Uani 1 1 d . . . . .
Ni9 Ni 0.78974(6) 0.91539(7) 0.56305(4) 0.0122(3) Uani 1 1 d . . . . .
Ni10 Ni 0.71981(6) 0.82991(8) 0.63337(4) 0.0127(3) Uani 1 1 d . . . . .
Ni11 Ni 0.70805(7) 0.98644(8) 0.49135(4) 0.0166(3) Uani 1 1 d . . . . .
Ni12 Ni 0.64723(6) 0.89696(8) 0.55629(4) 0.0142(3) Uani 1 1 d . . . . .
Ni13 Ni 0.57819(7) 0.82486(10) 0.62673(5) 0.0215(3) Uani 1 1 d . . . . .
P1 P 0.77794(8) 0.24054(10) 0.22030(6) 0.0092(3) Uani 1 1 d . . . . .
P2 P 0.73138(8) 0.75103(10) 0.53967(6) 0.0095(4) Uani 1 1 d . . . . .
O1 O 0.7092(2) 0.1262(3) 0.12090(18) 0.0152(11) Uani 1 1 d . . . . .
O2 O 0.8431(3) 0.1137(4) 0.12409(18) 0.0195(12) Uani 1 1 d . . . . .
O3 O 0.7631(3) 0.0215(3) 0.18297(18) 0.0152(11) Uani 1 1 d . . . . .
O4 O 0.6402(2) 0.1930(3) 0.17811(17) 0.0132(11) Uani 1 1 d . . . . .
O5 O 0.6973(3) 0.0821(3) 0.24385(17) 0.0139(11) Uani 1 1 d . . . . .
O6 O 0.8278(2) 0.0698(3) 0.24913(17) 0.0125(11) Uani 1 1 d . . . . .
O7 O 0.9121(2) 0.1624(3) 0.18879(17) 0.0132(11) Uani 1 1 d . . . . .
O8 O 0.8569(3) 0.2618(3) 0.13094(19) 0.0179(12) Uani 1 1 d . . . . .
O9 O 0.7182(3) 0.2784(3) 0.12665(18) 0.0165(12) Uani 1 1 d . . . . .
O10 O 0.6538(3) 0.3396(3) 0.18660(18) 0.0151(11) Uani 1 1 d . . . . .
O11 O 0.5404(3) 0.2747(3) 0.20389(19) 0.0182(12) Uani 1 1 d . . . . .
O12 O 0.6103(2) 0.1828(3) 0.25829(17) 0.0106(10) Uani 1 1 d . . . . .
O13 O 0.6443(3) 0.0824(4) 0.32224(18) 0.0196(12) Uani 1 1 d . . . . .
O14 O 0.7623(2) 0.1371(3) 0.30847(16) 0.0113(10) Uani 1 1 d . . . . .
O15 O 0.8665(3) 0.0552(3) 0.33183(18) 0.0173(12) Uani 1 1 d . . . . .
O16 O 0.9255(2) 0.1480(3) 0.27158(18) 0.0126(11) Uani 1 1 d . . . . .
O17 O 1.0181(3) 0.2191(3) 0.22576(19) 0.0207(13) Uani 1 1 d . . . . .
O18 O 0.9189(3) 0.3084(3) 0.19890(18) 0.0151(11) Uani 1 1 d . . . . .
O19 O 0.9254(3) 0.3906(4) 0.1249(2) 0.0215(13) Uani 1 1 d . . . . .
O20 O 0.7975(2) 0.3910(3) 0.12721(18) 0.0166(12) Uani 1 1 d . . . . .
O21 O 0.6714(3) 0.4195(4) 0.1120(2) 0.0227(13) Uani 1 1 d . . . . .
O22 O 0.6240(2) 0.3251(3) 0.26685(19) 0.0136(11) Uani 1 1 d . . . . .
O23 O 0.6733(2) 0.2333(3) 0.32189(17) 0.0125(11) Uani 1 1 d . . . . .
O24 O 0.8615(2) 0.2119(3) 0.33101(17) 0.0124(11) Uani 1 1 d . . . . .
O25 O 0.9340(2) 0.2895(3) 0.27988(17) 0.0118(10) Uani 1 1 d . . . . .
O26 O 0.8568(3) 0.4353(3) 0.19503(19) 0.0174(12) Uani 1 1 d . . . . .
O27 O 0.7348(3) 0.4499(3) 0.18864(19) 0.0162(12) Uani 1 1 d . . . . .
O28 O 0.7270(3) 0.4025(3) 0.26674(18) 0.0146(11) Uani 1 1 d . . . . .
O29 O 0.7753(3) 0.3117(3) 0.31929(18) 0.0150(11) Uani 1 1 d . . . . .
O30 O 0.8452(2) 0.3883(3) 0.27170(19) 0.0153(11) Uani 1 1 d . . . . .
O31 O 0.6669(3) 0.3828(3) 0.34421(19) 0.0186(12) Uani 1 1 d . . . . .
O32 O 0.8903(3) 0.3568(3) 0.35235(19) 0.0167(12) Uani 1 1 d . . . . .
O33 O 0.7972(3) 0.5283(3) 0.2530(2) 0.0224(13) Uani 1 1 d . . . . .
O34 O 0.7752(2) 0.1776(3) 0.18844(17) 0.0114(10) Uani 1 1 d . . . . .
O35 O 0.7180(2) 0.2425(3) 0.24578(17) 0.0109(10) Uani 1 1 d . . . . .
O36 O 0.8324(3) 0.2290(3) 0.25083(16) 0.0115(11) Uani 1 1 d . . . . .
O37 O 0.7854(2) 0.3161(3) 0.19845(17) 0.0105(10) Uani 1 1 d . . . . .
O38 O 0.6751(3) 0.2130(4) 0.04991(18) 0.0229(13) Uani 1 1 d . . . . .
O39 O 0.7781(3) 0.2137(3) 0.05910(18) 0.0170(12) Uani 1 1 d . U . . .
O40 O 0.6391(3) 0.2684(4) -0.0998(2) 0.0279(15) Uani 1 1 d . . . . .
O41 O 0.8590(3) 0.2644(4) -0.08269(19) 0.0274(15) Uani 1 1 d . . . . .
O42 O 0.7133(3) 0.9733(3) 0.55377(17) 0.0128(11) Uani 1 1 d . . . . .
O43 O 0.6480(3) 0.8956(3) 0.61974(19) 0.0184(12) Uani 1 1 d . . . . .
O44 O 0.7823(2) 0.9108(3) 0.62575(17) 0.0110(10) Uani 1 1 d . . . . .
O45 O 0.7863(3) 0.9098(3) 0.49793(18) 0.0145(11) Uani 1 1 d . . . . .
O46 O 0.8614(3) 0.8438(3) 0.57374(18) 0.0146(11) Uani 1 1 d . . . . .
O47 O 0.7934(2) 0.7626(3) 0.63358(17) 0.0131(11) Uani 1 1 d . . . . .
O48 O 0.6534(3) 0.7473(4) 0.63163(19) 0.0204(13) Uani 1 1 d . . . . .
O49 O 0.5877(3) 0.8096(4) 0.56214(17) 0.0173(12) Uani 1 1 d . . . . .
O50 O 0.6554(3) 0.8909(3) 0.49266(17) 0.0157(11) Uani 1 1 d . . . . .
O51 O 0.7306(3) 0.8221(3) 0.44139(16) 0.0134(11) Uani 1 1 d . . . . .
O52 O 0.8364(3) 0.8957(4) 0.4183(2) 0.0251(14) Uani 1 1 d . . . . .
O53 O 0.8873(2) 0.8292(3) 0.49215(19) 0.0163(12) Uani 1 1 d . . . . .
O54 O 0.9719(3) 0.7762(4) 0.5525(2) 0.0214(13) Uani 1 1 d . . . . .
O55 O 0.8692(3) 0.6965(3) 0.58096(19) 0.0154(11) Uani 1 1 d . . . . .
O56 O 0.8621(3) 0.6445(3) 0.6645(2) 0.0241(14) Uani 1 1 d . . . . .
O57 O 0.7345(3) 0.6391(3) 0.64765(18) 0.0157(11) Uani 1 1 d . U . . .
O58 O 0.6085(3) 0.6110(4) 0.6549(2) 0.0250(14) Uani 1 1 d . . . . .
O59 O 0.6027(3) 0.6637(3) 0.57234(19) 0.0195(12) Uani 1 1 d . . . . .
O60 O 0.4928(3) 0.7154(4) 0.5378(2) 0.0246(14) Uani 1 1 d . . . . .
O61 O 0.5712(3) 0.7874(3) 0.48007(19) 0.0188(12) Uani 1 1 d . . . . .
O62 O 0.6159(3) 0.8673(3) 0.41041(19) 0.0202(12) Uani 1 1 d . . . . .
O63 O 0.8329(3) 0.7434(3) 0.4368(2) 0.0204(13) Uani 1 1 d . . . . .
O64 O 0.8959(3) 0.6866(3) 0.50110(19) 0.0173(12) Uani 1 1 d . . . . .
O65 O 0.8053(3) 0.5724(3) 0.5945(2) 0.0212(13) Uani 1 1 d . U . . .
O66 O 0.6839(3) 0.5580(3) 0.5900(2) 0.0224(13) Uani 1 1 d . . . . .
O67 O 0.5872(3) 0.6468(3) 0.49008(18) 0.0166(12) Uani 1 1 d . . . . .
O68 O 0.6449(3) 0.7187(3) 0.42905(17) 0.0165(12) Uani 1 1 d . . . . .
O69 O 0.7457(3) 0.6469(3) 0.45047(19) 0.0173(12) Uani 1 1 d . . . . .
O70 O 0.8065(3) 0.5897(3) 0.5126(2) 0.0222(13) Uani 1 1 d . . . . .
O71 O 0.6888(3) 0.5736(3) 0.50744(19) 0.0193(12) Uani 1 1 d . . . . .
O72 O 0.8650(3) 0.5960(4) 0.4334(2) 0.0314(16) Uani 1 1 d . . . . .
O73 O 0.7559(4) 0.4582(4) 0.5456(2) 0.0322(16) Uani 1 1 d . . . . .
O74 O 0.6418(3) 0.5657(3) 0.4245(2) 0.0221(13) Uani 1 1 d . . . . .
O75 O 0.7239(2) 0.8228(3) 0.56412(17) 0.0107(10) Uani 1 1 d . . . . .
O76 O 0.7906(3) 0.7534(3) 0.51413(18) 0.0129(11) Uani 1 1 d . . . . .
O77 O 0.7353(2) 0.6839(3) 0.56964(18) 0.0131(11) Uani 1 1 d . . . . .
O78 O 0.6769(2) 0.7378(3) 0.50908(15) 0.0088(10) Uani 1 1 d . . . . .
O79 O 0.6279(3) 1.0460(4) 0.4985(2) 0.0292(15) Uani 1 1 d . . . . .
O80 O 0.5817(3) 0.9755(4) 0.5504(2) 0.0338(17) Uani 1 1 d . . . . .
O81 O 0.8262(3) 0.8382(3) 0.70604(18) 0.0163(12) Uani 1 1 d . . . . .
O82 O 0.7230(3) 0.8328(3) 0.69691(18) 0.0169(12) Uani 1 1 d . . . . .
O83 O 0.8596(3) 0.7550(4) 0.8533(2) 0.0311(15) Uani 1 1 d . U . . .
O84 O 0.6438(3) 0.8096(4) 0.8437(2) 0.0252(14) Uani 1 1 d . . . . .
O1W O 0.6201(3) 0.0385(3) 0.1726(2) 0.0237(14) Uani 1 1 d . . . . .
O2W O 0.9761(5) 0.0813(5) 0.1136(3) 0.048(2) Uani 1 1 d . . . . .
O3W O 0.8220(3) -0.0977(3) 0.2420(2) 0.0229(13) Uani 1 1 d . . . . .
O4W O 0.8426(3) 1.0110(3) 0.5633(2) 0.0219(13) Uani 1 1 d . . . . .
O5W O 0.5186(3) 0.9139(5) 0.6137(2) 0.0355(17) Uani 1 1 d . . . . .
O6W O 0.5943(6) 1.0905(9) 0.4203(4) 0.089(4) Uani 1 1 d . . . . .
N1 N 0.5746(4) 0.1343(5) 0.0987(3) 0.0261(15) Uani 1 1 d . U . . .
H1A H 0.578349 0.113855 0.072739 0.031 Uiso 1 1 calc R U . . .
H1B H 0.574275 0.097515 0.118065 0.031 Uiso 1 1 calc R U . . .
N2 N 0.5808(3) 0.2861(5) 0.1032(3) 0.0256(16) Uani 1 1 d . U . . .
H2A H 0.575307 0.310391 0.127895 0.031 Uiso 1 1 calc R U . . .
H2B H 0.592737 0.319356 0.083522 0.031 Uiso 1 1 calc R U . . .
N3 N 0.9164(4) 0.1951(5) 0.0581(3) 0.0301(16) Uani 1 1 d . U . . .
H3A H 0.929006 0.154846 0.043503 0.036 Uiso 1 1 calc R U . . .
H3B H 0.877367 0.206033 0.050077 0.036 Uiso 1 1 calc R U . . .
N4 N 0.9981(4) 0.2419(5) 0.1208(3) 0.0289(16) Uani 1 1 d . U . . .
H4A H 0.989664 0.286807 0.132065 0.035 Uiso 1 1 calc R U . . .
H4B H 1.029278 0.220991 0.135672 0.035 Uiso 1 1 calc R U . . .
N5 N 0.6893(3) -0.0884(4) 0.2369(2) 0.0207(14) Uani 1 1 d . U . . .
H5A H 0.657130 -0.068687 0.222364 0.025 Uiso 1 1 calc R U . . .
H5B H 0.703699 -0.127527 0.222110 0.025 Uiso 1 1 calc R U . . .
N6 N 0.7482(3) -0.0368(4) 0.3081(2) 0.0198(14) Uani 1 1 d . U . . .
H6A H 0.785575 -0.046498 0.319728 0.024 Uiso 1 1 calc R U . . .
H6B H 0.731174 0.001596 0.322086 0.024 Uiso 1 1 calc R U . . .
N7 N 0.9048(3) 0.0039(4) 0.1798(2) 0.0206(13) Uani 1 1 d . U . . .
H7A H 0.885210 -0.040170 0.177638 0.025 Uiso 1 1 calc R U . . .
H7B H 0.925692 0.011169 0.155596 0.025 Uiso 1 1 calc R U . . .
N8 N 1.0319(4) -0.0612(5) 0.2490(3) 0.0256(16) Uani 1 1 d . U . . .
H8A H 1.066561 -0.088131 0.245421 0.031 Uiso 1 1 calc R U . . .
H8B H 1.009366 -0.081245 0.270027 0.031 Uiso 1 1 calc R U . . .
H8C H 1.042028 -0.014064 0.255796 0.031 Uiso 1 1 calc R U . . .
N9 N 0.6032(5) 0.5239(7) 0.3401(4) 0.058(2) Uani 1 1 d D U . . .
H9A H 0.612976 0.572598 0.339590 0.069 Uiso 1 1 calc R U . . .
H9B H 0.613215 0.504730 0.314656 0.069 Uiso 1 1 calc R U . . .
N10 N 0.5764(6) 0.4266(8) 0.4069(4) 0.072(2) Uani 1 1 d D U . . .
H10A H 0.579051 0.376577 0.407661 0.087 Uiso 1 1 calc R U . . .
H10B H 0.566647 0.443794 0.432808 0.087 Uiso 1 1 calc R U . . .
N11 N 0.7399(5) 0.5164(6) 0.3639(4) 0.051(2) Uani 1 1 d . U . . .
H11A H 0.742369 0.513670 0.335460 0.061 Uiso 1 1 calc R U . . .
H11B H 0.744600 0.564176 0.371980 0.061 Uiso 1 1 calc R U . . .
N12 N 0.7126(6) 0.4266(6) 0.4306(4) 0.056(2) Uani 1 1 d . U . . .
H12A H 0.696827 0.435641 0.456484 0.067 Uiso 1 1 calc R U . . .
H12B H 0.713742 0.376953 0.426855 0.067 Uiso 1 1 calc R U . . .
N13 N 0.9335(3) 0.7872(4) 0.6557(2) 0.0183(14) Uani 1 1 d . U . . .
H13A H 0.934658 0.771850 0.682868 0.022 Uiso 1 1 calc R U . . .
H13B H 0.934280 0.746852 0.638754 0.022 Uiso 1 1 calc R U . . .
N14 N 0.9127(3) 0.9356(4) 0.6501(2) 0.0208(14) Uani 1 1 d . U . . .
H14A H 0.917103 0.957847 0.624699 0.025 Uiso 1 1 calc R U . . .
H14B H 0.896969 0.969043 0.668289 0.025 Uiso 1 1 calc R U . . .
N15 N 0.7685(4) 1.0729(4) 0.4884(3) 0.0283(16) Uani 1 1 d . U . . .
H15A H 0.748156 1.116601 0.489057 0.034 Uiso 1 1 calc R U . . .
H15B H 0.795465 1.071285 0.510300 0.034 Uiso 1 1 calc R U . . .
N16 N 0.7102(4) 0.9924(5) 0.4255(2) 0.0261(16) Uani 1 1 d . U . . .
H16A H 0.723124 0.948766 0.414740 0.031 Uiso 1 1 calc R U . . .
H16B H 0.672014 1.001936 0.415189 0.031 Uiso 1 1 calc R U . . .
N17 N 0.5773(4) 0.8317(5) 0.6915(3) 0.0312(17) Uani 1 1 d . U . . .
H17A H 0.616233 0.829721 0.701966 0.037 Uiso 1 1 calc R U . . .
H17B H 0.560045 0.874918 0.699695 0.037 Uiso 1 1 calc R U . . .
N18 N 0.5080(4) 0.7497(6) 0.6350(3) 0.036(2) Uani 1 1 d . U . . .
H18A H 0.476882 0.758544 0.616517 0.043 Uiso 1 1 calc R U . . .
H18B H 0.521851 0.702939 0.630943 0.043 Uiso 1 1 calc R U . . .
C1 C 0.7293(4) 0.2183(6) 0.0375(3) 0.0241(14) Uani 1 1 d . U . . .
C2 C 0.7368(4) 0.2346(6) -0.0087(3) 0.0254(14) Uani 1 1 d . U . . .
C3 C 0.6835(4) 0.2454(6) -0.0333(3) 0.0267(14) Uani 1 1 d . U . . .
C4 C 0.6913(4) 0.2597(5) -0.0760(3) 0.0242(14) Uani 1 1 d . U . . .
C5 C 0.7498(4) 0.2656(5) -0.0936(3) 0.0227(14) Uani 1 1 d . U . . .
H5 H 0.754127 0.276126 -0.122609 0.027 Uiso 1 1 calc R U . . .
C6 C 0.8006(4) 0.2560(6) -0.0685(3) 0.0246(14) Uani 1 1 d . U . . .
C7 C 0.7935(5) 0.2394(6) -0.0256(3) 0.0264(14) Uani 1 1 d . U . . .
H7 H 0.828626 0.231518 -0.008419 0.032 Uiso 1 1 calc R U . . .
C8 C 0.5236(5) 0.2507(7) 0.0900(4) 0.0401(17) Uani 1 1 d . U . . .
H8D H 0.489231 0.279529 0.101605 0.048 Uiso 1 1 calc R U . . .
H8E H 0.520607 0.254055 0.059008 0.048 Uiso 1 1 calc R U . . .
C9 C 0.5157(6) 0.1792(7) 0.1010(4) 0.0445(19) Uani 1 1 d . U . . .
H9C H 0.484521 0.156714 0.082251 0.053 Uiso 1 1 calc R U . . .
H9D H 0.499969 0.177024 0.130074 0.053 Uiso 1 1 calc R U . . .
C10 C 0.9569(5) 0.2577(6) 0.0500(3) 0.0323(15) Uani 1 1 d . U . . .
H10C H 0.936020 0.304216 0.057369 0.039 Uiso 1 1 calc R U . . .
H10D H 0.967308 0.259390 0.019817 0.039 Uiso 1 1 calc R U . . .
C11 C 1.0146(5) 0.2493(7) 0.0761(3) 0.0340(15) Uani 1 1 d . U . . .
H11C H 1.037494 0.205197 0.066883 0.041 Uiso 1 1 calc R U . . .
H11D H 1.041194 0.292958 0.072261 0.041 Uiso 1 1 calc R U . . .
C12 C 0.6695(7) -0.1122(8) 0.2775(4) 0.0501(19) Uani 1 1 d . U . . .
H12C H 0.630666 -0.086627 0.283901 0.060 Uiso 1 1 calc R U . . .
H12D H 0.660403 -0.165517 0.275905 0.060 Uiso 1 1 calc R U . . .
C13 C 0.7093(6) -0.1010(8) 0.3107(4) 0.0498(19) Uani 1 1 d . U . . .
H13C H 0.735745 -0.145076 0.313529 0.060 Uiso 1 1 calc R U . . .
H13D H 0.684971 -0.097224 0.336731 0.060 Uiso 1 1 calc R U . . .
C14 C 0.9481(5) -0.0003(6) 0.2139(3) 0.0331(18) Uani 1 1 d . U . . .
H14C H 0.925515 -0.007972 0.240346 0.040 Uiso 1 1 calc R U . . .
H14D H 0.969855 0.047381 0.216168 0.040 Uiso 1 1 calc R U . . .
C15 C 0.9951(5) -0.0615(7) 0.2092(4) 0.0362(18) Uani 1 1 d . U . . .
H15C H 0.974521 -0.109633 0.205250 0.043 Uiso 1 1 calc R U . . .
H15D H 1.021679 -0.052077 0.184802 0.043 Uiso 1 1 calc R U . . .
C16 C 0.5373(6) 0.5176(9) 0.3449(5) 0.077(2) Uani 1 1 d D U . . .
H16C H 0.516648 0.507855 0.317668 0.093 Uiso 1 1 calc R U . . .
H16D H 0.519811 0.562635 0.357568 0.093 Uiso 1 1 calc R U . . .
C17 C 0.5323(8) 0.4520(9) 0.3743(5) 0.076(2) Uani 1 1 d D U . . .
H17C H 0.493280 0.459324 0.389351 0.091 Uiso 1 1 calc R U . . .
H17D H 0.525759 0.408993 0.355758 0.091 Uiso 1 1 calc R U . . .
C18 C 0.7879(8) 0.4672(10) 0.3850(6) 0.069(2) Uani 1 1 d . U . . .
H18C H 0.789385 0.419172 0.370333 0.083 Uiso 1 1 calc R U . . .
H18D H 0.828686 0.490540 0.382882 0.083 Uiso 1 1 calc R U . . .
C19 C 0.7733(8) 0.4556(10) 0.4287(6) 0.070(2) Uani 1 1 d . U . . .
H19A H 0.802728 0.420566 0.441524 0.084 Uiso 1 1 calc R U . . .
H19B H 0.775818 0.502741 0.444220 0.084 Uiso 1 1 calc R U . . .
C20 C 0.7713(4) 0.8291(5) 0.7190(3) 0.0177(13) Uani 1 1 d . U . . .
C21 C 0.7639(4) 0.8123(5) 0.7650(3) 0.0192(13) Uani 1 1 d . U . . .
C22 C 0.8151(4) 0.7896(5) 0.7887(3) 0.0197(13) Uani 1 1 d . U . . .
H22 H 0.853871 0.784050 0.775731 0.024 Uiso 1 1 calc R U . . .
C23 C 0.8084(4) 0.7755(5) 0.8311(3) 0.0197(13) Uani 1 1 d . U . . .
C24 C 0.7510(4) 0.7824(5) 0.8502(3) 0.0201(14) Uani 1 1 d . U . . .
H24 H 0.746744 0.772919 0.879355 0.024 Uiso 1 1 calc R U . . .
C25 C 0.7009(4) 0.8029(5) 0.8264(3) 0.0193(13) Uani 1 1 d . U . . .
C26 C 0.7072(4) 0.8177(5) 0.7834(3) 0.0195(13) Uani 1 1 d . U . . .
H26 H 0.672429 0.831496 0.766975 0.023 Uiso 1 1 calc R U . . .
C27 C 0.5407(5) 0.7680(6) 0.7072(3) 0.0313(15) Uani 1 1 d . U . . .
H27A H 0.525869 0.777905 0.735945 0.038 Uiso 1 1 calc R U . . .
H27B H 0.566035 0.722723 0.707890 0.038 Uiso 1 1 calc R U . . .
C28 C 0.4876(5) 0.7588(7) 0.6772(3) 0.0342(16) Uani 1 1 d . U . . .
H28A H 0.463200 0.715340 0.685523 0.041 Uiso 1 1 calc R U . . .
H28B H 0.460800 0.802720 0.678798 0.041 Uiso 1 1 calc R U . . .
C29 C 0.8014(5) 1.0639(6) 0.4473(4) 0.036(2) Uani 1 1 d . U . . .
H29A H 0.829369 1.021002 0.448582 0.044 Uiso 1 1 calc R U . . .
H29B H 0.825867 1.108446 0.441070 0.044 Uiso 1 1 calc R U . . .
C30 C 0.7528(6) 1.0523(7) 0.4134(4) 0.038(2) Uani 1 1 d . U . . .
H30A H 0.729558 1.098483 0.409161 0.045 Uiso 1 1 calc R U . . .
H30B H 0.772783 1.039429 0.386634 0.045 Uiso 1 1 calc R U . . .
C31 C 0.5856(5) 1.0314(6) 0.5245(3) 0.0323(18) Uani 1 1 d . U . . .
C32 C 0.5309(5) 1.0847(7) 0.5254(4) 0.040(2) Uani 1 1 d . U . . .
H32A H 0.544853 1.134494 0.518389 0.060 Uiso 1 1 calc R U . . .
H32B H 0.512960 1.084797 0.553452 0.060 Uiso 1 1 calc R U . . .
H32C H 0.499986 1.068848 0.504750 0.060 Uiso 1 1 calc R U . . .
C33 C 0.9871(4) 0.8356(5) 0.6469(3) 0.0207(14) Uani 1 1 d . U . . .
H33A H 0.993032 0.840339 0.616235 0.025 Uiso 1 1 calc R U . . .
H33B H 1.024778 0.814480 0.659525 0.025 Uiso 1 1 calc R U . . .
C34 C 0.9738(4) 0.9097(5) 0.6659(3) 0.0232(15) Uani 1 1 d . U . . .
H34A H 0.973425 0.905843 0.696871 0.028 Uiso 1 1 calc R U . . .
H34B H 1.005978 0.945307 0.657888 0.028 Uiso 1 1 calc R U . . .
O10W O 0.9325(4) 0.9386(6) 0.3705(3) 0.055(3) Uani 1 1 d . . . . .
O12W O 0.4578(6) 0.5551(8) 0.2642(4) 0.089(5) Uani 1 1 d . . . . .
O7W O 0.9156(3) 0.5830(5) 0.2641(3) 0.044(2) Uani 1 1 d . . . . .
O11W O 1.0325(4) 0.9827(6) 0.4406(4) 0.065(3) Uani 1 1 d . . . . .
O8W O 0.9164(5) 0.5742(9) 0.3526(4) 0.087(4) Uani 1 1 d . . . . .
O13W O 0.9614(5) 0.0887(7) 0.4749(4) 0.070(3) Uani 1 1 d . . . . .
O9W O 0.9283(4) 0.8729(5) 0.2932(3) 0.048(2) Uani 1 1 d . . . . .

loop_
_atom_site_aniso_label
_atom_site_aniso_U_11
_atom_site_aniso_U_22
_atom_site_aniso_U_33
_atom_site_aniso_U_23
_atom_site_aniso_U_13
_atom_site_aniso_U_12
W1 0.00797(14) 0.01043(17) 0.01228(17) 0.00047(13) -0.00022(12) 0.00052(12)
W2 0.01124(15) 0.00812(16) 0.01076(17) -0.00021(12) 0.00099(12) -0.00091(12)
W3 0.01181(15) 0.00843(17) 0.01101(17) -0.00024(12) -0.00231(12) 0.00072(12)
W4 0.00831(15) 0.01244(18) 0.01383(17) 0.00032(13) -0.00068(12) 0.00063(12)
W5 0.01122(16) 0.01528(18) 0.01686(18) 0.00598(14) 0.00068(13) -0.00208(13)
W6 0.01163(16) 0.01280(18) 0.01656(18) 0.00665(14) -0.00145(13) -0.00020(13)
W7 0.01118(15) 0.00847(17) 0.01352(17) -0.00247(13) 0.00037(13) 0.00062(12)
W8 0.01114(15) 0.00974(17) 0.01396(17) -0.00175(13) -0.00234(13) 0.00009(12)
W9 0.01337(16) 0.00815(17) 0.02093(19) 0.00305(14) -0.00082(14) -0.00110(12)
W10 0.01650(17) 0.00959(17) 0.01557(18) 0.00282(13) -0.00248(13) 0.00025(13)
W11 0.01753(17) 0.0186(2) 0.01494(18) 0.00583(14) -0.00033(14) -0.00713(14)
W12 0.01120(16) 0.0202(2) 0.01319(17) -0.00084(14) 0.00003(13) -0.00379(13)
W13 0.01564(16) 0.01080(17) 0.01080(17) -0.00092(13) -0.00226(13) -0.00125(13)
W14 0.01596(17) 0.01292(18) 0.01036(17) -0.00126(13) 0.00280(13) -0.00400(13)
W15 0.01070(15) 0.01387(18) 0.01374(17) -0.00351(13) 0.00221(13) 0.00009(12)
W16 0.0290(2) 0.00796(18) 0.0201(2) 0.00187(14) -0.00378(16) -0.00230(14)
W17 0.01764(17) 0.01002(17) 0.01322(17) -0.00307(13) -0.00061(13) -0.00329(13)
W18 0.01697(17) 0.01338(18) 0.01693(18) -0.00626(14) 0.00261(14) 0.00042(13)
Ni1 0.0112(6) 0.0226(8) 0.0132(7) 0.0014(6) -0.0025(5) -0.0002(5)
Ni2 0.0124(6) 0.0190(7) 0.0110(6) 0.0009(5) -0.0005(5) 0.0011(5)
Ni3 0.0125(6) 0.0101(6) 0.0134(6) -0.0009(5) -0.0018(5) 0.0004(5)
Ni4 0.0147(7) 0.0310(9) 0.0176(7) 0.0030(6) 0.0046(6) 0.0046(6)
Ni5 0.0124(6) 0.0117(7) 0.0146(7) -0.0019(5) -0.0011(5) 0.0017(5)
Ni6 0.0171(6) 0.0108(7) 0.0136(7) 0.0004(5) -0.0008(5) -0.0004(5)
Ni7 0.0173(6) 0.0130(7) 0.0183(7) -0.0043(6) -0.0005(5) -0.0008(5)
Ni8 0.0093(6) 0.0134(7) 0.0126(6) -0.0002(5) -0.0009(5) 0.0012(5)
Ni9 0.0155(6) 0.0108(6) 0.0103(6) -0.0003(5) -0.0006(5) 0.0002(5)
Ni10 0.0125(6) 0.0160(7) 0.0095(6) -0.0005(5) 0.0001(5) -0.0001(5)
Ni11 0.0241(7) 0.0112(7) 0.0143(7) 0.0006(5) -0.0038(6) -0.0002(5)
Ni12 0.0149(6) 0.0137(7) 0.0138(7) -0.0028(5) -0.0024(5) 0.0036(5)
Ni13 0.0124(6) 0.0364(9) 0.0158(7) -0.0006(6) 0.0031(5) 0.0002(6)
P1 0.0088(8) 0.0077(9) 0.0112(9) 0.0004(7) 0.0008(7) -0.0001(6)
P2 0.0102(8) 0.0071(9) 0.0113(9) -0.0002(7) -0.0002(7) -0.0006(7)
O1 0.011(2) 0.021(3) 0.014(3) 0.000(2) -0.003(2) -0.001(2)
O2 0.017(3) 0.028(3) 0.013(3) 0.000(2) -0.001(2) 0.005(2)
O3 0.017(3) 0.013(3) 0.015(3) 0.000(2) -0.004(2) 0.002(2)
O4 0.015(3) 0.016(3) 0.009(2) 0.001(2) 0.001(2) 0.001(2)
O5 0.018(3) 0.011(3) 0.013(3) 0.002(2) 0.000(2) 0.002(2)
O6 0.012(2) 0.009(3) 0.016(3) -0.003(2) 0.002(2) 0.003(2)
O7 0.005(2) 0.022(3) 0.012(3) 0.004(2) 0.0018(19) 0.002(2)
O8 0.014(3) 0.018(3) 0.021(3) 0.000(2) 0.001(2) 0.000(2)
O9 0.012(2) 0.022(3) 0.016(3) 0.001(2) 0.005(2) -0.002(2)
O10 0.018(3) 0.008(3) 0.019(3) 0.004(2) 0.003(2) 0.004(2)
O11 0.015(3) 0.017(3) 0.023(3) 0.004(2) 0.009(2) -0.002(2)
O12 0.004(2) 0.013(3) 0.015(3) -0.001(2) 0.0001(19) 0.0011(19)
O13 0.024(3) 0.023(3) 0.012(3) 0.001(2) 0.006(2) 0.001(2)
O14 0.017(3) 0.013(3) 0.004(2) -0.003(2) 0.001(2) -0.002(2)
O15 0.020(3) 0.016(3) 0.016(3) 0.006(2) -0.012(2) 0.003(2)
O16 0.013(2) 0.007(3) 0.018(3) 0.000(2) -0.002(2) 0.002(2)
O17 0.021(3) 0.021(3) 0.020(3) 0.000(2) -0.005(2) 0.006(2)
O18 0.016(3) 0.016(3) 0.014(3) 0.001(2) -0.005(2) -0.002(2)
O19 0.016(3) 0.024(3) 0.024(3) 0.009(3) 0.000(2) -0.006(2)
O20 0.009(2) 0.020(3) 0.021(3) 0.014(2) 0.002(2) -0.003(2)
O21 0.016(3) 0.022(3) 0.031(3) 0.012(3) -0.002(2) 0.002(2)
O22 0.005(2) 0.012(3) 0.024(3) -0.001(2) 0.001(2) 0.0052(19)
O23 0.015(2) 0.013(3) 0.010(3) -0.001(2) 0.001(2) 0.002(2)
O24 0.017(3) 0.008(3) 0.013(3) 0.000(2) 0.000(2) 0.001(2)
O25 0.010(2) 0.010(3) 0.015(3) -0.004(2) -0.001(2) -0.001(2)
O26 0.013(3) 0.016(3) 0.023(3) 0.003(2) 0.005(2) -0.007(2)
O27 0.015(3) 0.011(3) 0.022(3) 0.005(2) -0.006(2) 0.003(2)
O28 0.016(3) 0.009(3) 0.019(3) 0.002(2) 0.000(2) 0.000(2)
O29 0.018(3) 0.010(3) 0.017(3) -0.001(2) 0.000(2) 0.003(2)
O30 0.011(2) 0.012(3) 0.022(3) 0.000(2) -0.004(2) 0.000(2)
O31 0.017(3) 0.016(3) 0.022(3) -0.006(2) 0.000(2) 0.001(2)
O32 0.018(3) 0.010(3) 0.023(3) -0.005(2) -0.005(2) -0.001(2)
O33 0.020(3) 0.011(3) 0.036(4) 0.003(3) -0.004(3) -0.003(2)
O34 0.008(2) 0.013(3) 0.013(3) -0.002(2) 0.000(2) -0.001(2)
O35 0.016(3) 0.008(3) 0.010(3) -0.001(2) 0.003(2) -0.002(2)
O36 0.021(3) 0.007(3) 0.007(2) 0.0023(19) 0.005(2) 0.001(2)
O37 0.005(2) 0.009(3) 0.017(3) 0.001(2) -0.001(2) 0.0036(19)
O38 0.020(3) 0.043(4) 0.006(3) 0.002(3) 0.005(2) -0.001(3)
O39 0.0180(18) 0.0201(19) 0.0128(18) 0.0008(15) -0.0007(15) -0.0007(15)
O40 0.020(3) 0.048(4) 0.016(3) -0.001(3) 0.005(2) 0.001(3)
O41 0.022(3) 0.049(4) 0.012(3) -0.002(3) 0.003(2) 0.003(3)
O42 0.020(3) 0.005(2) 0.013(3) -0.001(2) -0.010(2) 0.002(2)
O43 0.013(3) 0.024(3) 0.018(3) -0.003(2) 0.001(2) 0.000(2)
O44 0.009(2) 0.012(3) 0.012(3) 0.002(2) -0.0011(19) -0.0007(19)
O45 0.015(3) 0.013(3) 0.016(3) -0.002(2) 0.003(2) -0.008(2)
O46 0.016(3) 0.014(3) 0.014(3) -0.003(2) -0.001(2) -0.002(2)
O47 0.010(2) 0.016(3) 0.013(3) 0.000(2) -0.001(2) -0.001(2)
O48 0.019(3) 0.027(3) 0.015(3) 0.003(2) 0.000(2) -0.007(2)
O49 0.014(3) 0.030(3) 0.008(3) -0.002(2) 0.001(2) 0.003(2)
O50 0.022(3) 0.015(3) 0.010(3) -0.004(2) -0.003(2) 0.002(2)
O51 0.020(3) 0.014(3) 0.006(2) -0.003(2) 0.003(2) -0.001(2)
O52 0.025(3) 0.030(4) 0.020(3) 0.000(3) 0.004(3) -0.012(3)
O53 0.009(2) 0.020(3) 0.019(3) -0.001(2) 0.001(2) -0.005(2)
O54 0.019(3) 0.022(3) 0.023(3) -0.003(3) 0.009(2) 0.001(2)
O55 0.014(3) 0.011(3) 0.022(3) -0.001(2) -0.006(2) 0.005(2)
O56 0.031(3) 0.015(3) 0.026(3) 0.008(3) -0.008(3) 0.003(3)
O57 0.0151(17) 0.0172(19) 0.0150(18) 0.0056(15) -0.0012(15) -0.0042(15)
O58 0.026(3) 0.032(4) 0.017(3) 0.009(3) 0.008(3) -0.012(3)
O59 0.019(3) 0.020(3) 0.020(3) 0.002(2) 0.000(2) -0.004(2)
O60 0.024(3) 0.033(4) 0.017(3) -0.003(3) -0.005(2) -0.002(3)
O61 0.018(3) 0.020(3) 0.018(3) 0.000(2) -0.001(2) -0.003(2)
O62 0.025(3) 0.019(3) 0.017(3) 0.002(2) -0.006(2) -0.003(2)
O63 0.021(3) 0.016(3) 0.025(3) -0.001(2) 0.004(2) -0.004(2)
O64 0.013(3) 0.019(3) 0.020(3) -0.005(2) 0.001(2) -0.001(2)
O65 0.0241(19) 0.0163(19) 0.0233(19) 0.0012(16) -0.0013(16) -0.0009(16)
O66 0.031(3) 0.016(3) 0.020(3) 0.004(2) -0.001(3) -0.012(3)
O67 0.020(3) 0.016(3) 0.015(3) 0.000(2) 0.000(2) -0.006(2)
O68 0.023(3) 0.017(3) 0.010(3) -0.005(2) 0.000(2) -0.002(2)
O69 0.015(3) 0.015(3) 0.021(3) -0.003(2) 0.000(2) -0.004(2)
O70 0.025(3) 0.010(3) 0.031(3) 0.000(2) -0.003(3) 0.002(2)
O71 0.024(3) 0.014(3) 0.020(3) -0.003(2) 0.000(2) -0.007(2)
O72 0.031(4) 0.034(4) 0.030(4) -0.014(3) 0.009(3) -0.001(3)
O73 0.056(5) 0.010(3) 0.031(4) 0.004(3) -0.006(3) 0.000(3)
O74 0.029(3) 0.014(3) 0.024(3) -0.004(2) -0.003(3) -0.006(2)
O75 0.012(2) 0.008(3) 0.012(3) -0.003(2) 0.000(2) 0.0004(19)
O76 0.018(3) 0.005(2) 0.016(3) -0.002(2) 0.003(2) 0.000(2)
O77 0.013(2) 0.011(3) 0.016(3) 0.001(2) -0.001(2) -0.001(2)
O78 0.020(3) 0.003(2) 0.003(2) -0.0006(18) 0.002(2) 0.0009(19)
O79 0.037(4) 0.025(4) 0.025(3) -0.004(3) -0.010(3) 0.009(3)
O80 0.024(3) 0.041(4) 0.036(4) -0.019(3) -0.009(3) 0.017(3)
O81 0.014(3) 0.023(3) 0.012(3) 0.000(2) 0.000(2) -0.001(2)
O82 0.015(3) 0.021(3) 0.014(3) -0.003(2) 0.002(2) -0.002(2)
O83 0.028(3) 0.043(3) 0.022(3) 0.011(2) 0.007(2) 0.009(2)
O84 0.015(3) 0.043(4) 0.018(3) 0.003(3) 0.006(2) 0.005(3)
O1W 0.022(3) 0.015(3) 0.034(4) 0.003(3) -0.014(3) -0.002(2)
O2W 0.067(6) 0.038(5) 0.041(5) 0.007(4) 0.018(4) 0.028(4)
O3W 0.028(3) 0.017(3) 0.024(3) -0.003(2) -0.001(3) 0.012(3)
O4W 0.029(3) 0.016(3) 0.021(3) 0.002(2) -0.003(3) -0.006(2)
O5W 0.018(3) 0.053(5) 0.035(4) -0.011(4) -0.004(3) 0.013(3)
O6W 0.063(7) 0.122(11) 0.082(9) 0.051(8) -0.005(6) -0.015(7)
N1 0.022(3) 0.028(3) 0.029(3) -0.001(3) -0.016(3) -0.001(3)
N2 0.018(3) 0.030(4) 0.029(4) 0.006(3) -0.002(3) 0.004(3)
N3 0.024(3) 0.042(4) 0.024(3) 0.001(3) 0.005(3) 0.003(3)
N4 0.019(3) 0.039(4) 0.029(4) 0.008(3) 0.005(3) 0.004(3)
N5 0.024(3) 0.016(3) 0.023(3) -0.005(3) -0.005(3) -0.005(3)
N6 0.023(3) 0.018(3) 0.018(3) 0.001(3) -0.002(3) 0.003(3)
N7 0.017(3) 0.018(3) 0.026(3) -0.002(3) -0.001(2) 0.000(2)
N8 0.024(3) 0.025(4) 0.027(4) -0.003(3) -0.003(3) 0.008(3)
N9 0.068(5) 0.044(4) 0.062(5) -0.006(4) -0.017(4) 0.022(4)
N10 0.072(2) 0.071(2) 0.074(2) -0.0027(15) 0.0024(15) -0.0020(15)
N11 0.051(4) 0.038(4) 0.064(5) -0.016(4) 0.013(4) -0.002(4)
N12 0.068(5) 0.037(4) 0.063(5) -0.006(4) -0.024(4) 0.006(4)
N13 0.012(3) 0.023(3) 0.019(3) -0.001(3) -0.004(2) 0.002(3)
N14 0.023(3) 0.019(3) 0.020(3) -0.003(3) -0.005(3) -0.001(3)
N15 0.039(4) 0.014(3) 0.032(4) 0.000(3) -0.005(3) -0.006(3)
N16 0.037(4) 0.022(4) 0.019(4) 0.008(3) -0.006(3) -0.004(3)
N17 0.026(3) 0.044(4) 0.023(3) -0.001(3) 0.004(3) 0.004(3)
N18 0.028(4) 0.047(5) 0.032(4) 0.004(4) 0.009(3) -0.003(4)
C1 0.026(3) 0.028(3) 0.018(3) 0.002(3) -0.003(2) -0.005(3)
C2 0.028(3) 0.029(3) 0.019(3) 0.000(3) 0.002(3) 0.000(3)
C3 0.025(3) 0.032(3) 0.024(3) 0.001(3) 0.001(3) 0.001(3)
C4 0.026(3) 0.028(3) 0.018(3) 0.002(3) -0.002(3) 0.002(3)
C5 0.025(3) 0.027(3) 0.017(3) 0.001(3) 0.000(3) -0.002(3)
C6 0.023(3) 0.030(3) 0.021(3) -0.001(3) -0.001(3) -0.003(3)
C7 0.026(3) 0.031(3) 0.022(3) 0.002(3) -0.002(3) -0.001(3)
C8 0.035(3) 0.042(3) 0.043(3) -0.003(3) -0.007(3) 0.004(3)
C9 0.043(2) 0.045(2) 0.045(2) -0.0006(18) -0.0015(18) -0.0002(18)
C10 0.031(3) 0.038(3) 0.028(3) 0.004(3) 0.005(3) 0.000(3)
C11 0.030(3) 0.042(3) 0.030(3) 0.004(3) 0.006(3) -0.001(3)
C12 0.051(2) 0.050(2) 0.049(2) 0.0003(16) 0.0000(15) -0.0050(16)
C13 0.051(2) 0.050(2) 0.048(2) 0.0004(16) -0.0003(15) -0.0047(16)
C14 0.033(3) 0.032(4) 0.034(4) -0.004(3) 0.003(3) 0.004(3)
C15 0.035(4) 0.039(4) 0.034(4) -0.004(3) 0.000(3) 0.007(3)
C16 0.077(2) 0.078(2) 0.078(2) -0.0002(14) 0.0003(15) 0.0002(15)
C17 0.075(2) 0.076(2) 0.078(2) -0.0011(13) 0.0007(14) -0.0004(14)
C18 0.068(3) 0.069(3) 0.071(3) -0.0027(16) -0.0006(16) 0.0008(16)
C19 0.069(3) 0.069(3) 0.071(3) -0.0018(16) -0.0015(16) 0.0006(16)
C20 0.017(3) 0.018(3) 0.018(3) -0.002(2) 0.004(2) -0.003(2)
C21 0.020(3) 0.019(3) 0.018(3) -0.001(2) -0.001(2) -0.005(2)
C22 0.015(2) 0.022(3) 0.022(3) -0.002(2) 0.001(2) -0.001(2)
C23 0.018(3) 0.024(3) 0.016(3) 0.003(2) -0.001(2) 0.000(2)
C24 0.022(3) 0.021(3) 0.017(3) -0.003(3) 0.001(3) -0.001(3)
C25 0.020(3) 0.022(3) 0.016(3) 0.000(3) 0.001(2) -0.004(2)
C26 0.018(3) 0.026(3) 0.014(3) -0.002(2) 0.000(2) -0.001(2)
C27 0.034(3) 0.036(3) 0.023(3) 0.001(3) 0.003(3) -0.004(3)
C28 0.034(3) 0.039(3) 0.030(3) -0.003(3) 0.004(3) -0.005(3)
C29 0.043(5) 0.026(4) 0.041(5) 0.005(4) 0.003(4) -0.005(4)
C30 0.050(5) 0.034(5) 0.030(4) 0.006(4) 0.007(4) -0.009(4)
C31 0.041(4) 0.032(4) 0.024(4) 0.001(3) -0.002(3) 0.004(3)
C32 0.035(5) 0.039(5) 0.046(6) -0.002(5) -0.011(4) 0.006(4)
C33 0.017(3) 0.023(3) 0.022(3) -0.005(3) 0.002(3) 0.001(3)
C34 0.018(3) 0.026(3) 0.025(3) -0.007(3) -0.002(3) -0.002(3)
O10W 0.037(4) 0.064(6) 0.065(6) 0.030(5) 0.018(4) 0.000(4)
O12W 0.077(8) 0.130(12) 0.061(7) 0.026(7) 0.016(6) 0.072(8)
O7W 0.024(4) 0.039(5) 0.069(6) -0.015(4) -0.004(4) 0.002(3)
O11W 0.042(5) 0.081(8) 0.073(7) -0.040(6) 0.024(5) -0.013(5)
O8W 0.043(6) 0.129(12) 0.089(9) -0.027(8) 0.024(6) -0.013(7)
O13W 0.071(7) 0.069(7) 0.072(7) -0.016(6) 0.029(6) -0.013(6)
O9W 0.046(5) 0.044(5) 0.056(5) 0.018(4) -0.011(4) 0.001(4)

loop_
_atom_type_symbol
_atom_type_description
_atom_type_scat_dispersion_real
_atom_type_scat_dispersion_imag
_atom_type_scat_source
C C 0.0181 0.0091 'International Tables Vol C Tables 4.2.6.8 and 6.1.1.4'
H H 0.0000 0.0000 'International Tables Vol C Tables 4.2.6.8 and 6.1.1.4'
N N 0.0311 0.0180 'International Tables Vol C Tables 4.2.6.8 and 6.1.1.4'
Ni Ni -3.0029 0.5091 'International Tables Vol C Tables 4.2.6.8 and 6.1.1.4'
O O 0.0492 0.0322 'International Tables Vol C Tables 4.2.6.8 and 6.1.1.4'
P P 0.2955 0.4335 'International Tables Vol C Tables 4.2.6.8 and 6.1.1.4'
W W -5.4734 5.5774 'International Tables Vol C Tables 4.2.6.8 and 6.1.1.4'

loop_
_geom_angle_atom_site_label_1
_geom_angle_atom_site_label_2
_geom_angle_atom_site_label_3
_geom_angle
_geom_angle_site_symmetry_1
_geom_angle_site_symmetry_3
_geom_angle_publ_flag
O4 W1 O10 92.7(2) . . ?
O4 W1 O12 89.7(2) . . ?
O4 W1 O22 156.0(2) . . ?
O4 W1 O35 84.0(2) . . ?
O10 W1 O12 155.8(2) . . ?
O10 W1 O22 85.3(2) . . ?
O10 W1 O35 83.7(2) . . ?
O11 W1 O4 103.9(3) . . ?
O11 W1 O10 101.1(3) . . ?
O11 W1 O12 101.7(2) . . ?
O11 W1 O22 99.9(3) . . ?
O11 W1 O35 170.4(2) . . ?
O12 W1 O22 82.8(2) . . ?
O12 W1 O35 72.53(19) . . ?
O22 W1 O35 72.04(19) . . ?
O5 W2 O12 91.4(2) . . ?
O5 W2 O14 91.2(2) . . ?
O5 W2 O23 158.1(2) . . ?
O5 W2 O35 86.2(2) . . ?
O12 W2 O14 155.6(2) . . ?
O12 W2 O23 83.5(2) . . ?
O12 W2 O35 72.9(2) . . ?
O13 W2 O5 103.0(3) . . ?
O13 W2 O12 102.3(3) . . ?
O13 W2 O14 100.7(3) . . ?
O13 W2 O23 98.9(3) . . ?
O13 W2 O35 169.8(2) . . ?
O14 W2 O23 85.2(2) . . ?
O14 W2 O35 83.2(2) . . ?
O23 W2 O35 71.9(2) . . ?
O6 W3 O14 91.9(2) . . ?
O6 W3 O16 89.9(2) . . ?
O6 W3 O24 157.2(2) . . ?
O6 W3 O36 84.7(2) . . ?
O14 W3 O16 155.0(2) . . ?
O14 W3 O24 85.2(2) . . ?
O14 W3 O36 83.8(2) . . ?
O15 W3 O6 103.3(3) . . ?
O15 W3 O14 101.2(3) . . ?
O15 W3 O16 102.6(3) . . ?
O15 W3 O24 99.4(3) . . ?
O15 W3 O36 170.2(2) . . ?
O16 W3 O24 83.6(2) . . ?
O16 W3 O36 71.6(2) . . ?
O24 W3 O36 72.5(2) . . ?
O7 W4 O16 91.8(2) . . ?
O7 W4 O18 91.8(2) . . ?
O7 W4 O25 157.5(2) . . ?
O7 W4 O36 85.3(2) . . ?
O16 W4 O18 154.6(2) . . ?
O16 W4 O25 83.2(2) . . ?
O16 W4 O36 72.2(2) . . ?
O17 W4 O7 103.8(3) . . ?
O17 W4 O16 101.7(3) . . ?
O17 W4 O18 101.8(3) . . ?
O17 W4 O25 98.7(3) . . ?
O17 W4 O36 169.4(2) . . ?
O18 W4 O25 83.9(2) . . ?
O18 W4 O36 83.0(2) . . ?
O25 W4 O36 72.3(2) . . ?
O8 W5 O18 91.5(3) . . ?
O8 W5 O20 91.7(3) . . ?
O8 W5 O26 157.6(2) . . ?
O8 W5 O37 83.9(2) . . ?
O18 W5 O26 85.3(2) . . ?
O18 W5 O37 84.0(2) . . ?
O19 W5 O8 104.4(3) . . ?
O19 W5 O18 99.9(3) . . ?
O19 W5 O20 100.1(3) . . ?
O19 W5 O26 97.9(3) . . ?
O19 W5 O37 170.6(3) . . ?
O20 W5 O18 158.3(2) . . ?
O20 W5 O26 83.7(3) . . ?
O20 W5 O37 75.0(2) . . ?
O26 W5 O37 73.8(2) . . ?
O9 W6 O10 90.2(2) . . ?
O9 W6 O20 90.5(3) . . ?
O9 W6 O27 154.9(2) . . ?
O9 W6 O37 80.9(2) . . ?
O10 W6 O20 157.0(2) . . ?
O10 W6 O27 86.4(2) . . ?
O10 W6 O37 83.9(2) . . ?
O20 W6 O27 83.2(3) . . ?
O20 W6 O37 73.6(2) . . ?
O21 W6 O9 105.1(3) . . ?
O21 W6 O10 101.5(3) . . ?
O21 W6 O20 100.5(3) . . ?
O21 W6 O27 100.0(3) . . ?
O21 W6 O37 171.8(2) . . ?
O27 W6 O37 74.0(2) . . ?
O22 W7 O23 88.7(2) . . ?
O22 W7 O28 89.3(2) . . ?
O22 W7 O29 155.6(2) . . ?
O22 W7 O35 73.2(2) . . ?
O23 W7 O29 87.8(2) . . ?
O23 W7 O35 72.4(2) . . ?
O28 W7 O23 157.0(2) . . ?
O28 W7 O29 84.7(2) . . ?
O28 W7 O35 85.0(2) . . ?
O29 W7 O35 82.7(2) . . ?
O31 W7 O22 103.2(3) . . ?
O31 W7 O23 100.9(3) . . ?
O31 W7 O28 101.9(3) . . ?
O31 W7 O29 101.1(3) . . ?
O31 W7 O35 172.3(2) . . ?
O24 W8 O29 87.5(2) . . ?
O24 W8 O30 157.1(2) . . ?
O24 W8 O36 73.2(2) . . ?
O25 W8 O24 90.5(2) . . ?
O25 W8 O29 155.3(2) . . ?
O25 W8 O30 88.4(2) . . ?
O25 W8 O36 73.0(2) . . ?
O29 W8 O36 82.9(2) . . ?
O30 W8 O29 84.1(2) . . ?
O30 W8 O36 84.5(2) . . ?
O32 W8 O24 101.5(3) . . ?
O32 W8 O25 101.8(3) . . ?
O32 W8 O29 102.7(3) . . ?
O32 W8 O30 101.2(3) . . ?
O32 W8 O36 172.3(2) . . ?
O26 W9 O27 90.3(3) . . ?
O26 W9 O28 155.6(2) . . ?
O26 W9 O30 86.3(3) . . ?
O26 W9 O37 73.0(2) . . ?
O27 W9 O28 87.7(2) . . ?
O27 W9 O30 155.6(2) . . ?
O27 W9 O37 73.3(2) . . ?
O28 W9 O30 85.5(2) . . ?
O28 W9 O37 83.3(2) . . ?
O30 W9 O37 82.6(2) . . ?
O33 W9 O26 103.5(3) . . ?
O33 W9 O27 103.1(3) . . ?
O33 W9 O28 100.5(3) . . ?
O33 W9 O30 101.1(3) . . ?
O33 W9 O37 174.8(3) . . ?
O47 W10 O55 91.2(2) . . ?
O47 W10 O57 89.0(2) . . ?
O47 W10 O65 155.6(3) . . ?
O47 W10 O77 81.6(2) . . ?
O55 W10 O57 158.2(2) . . ?
O55 W10 O65 87.6(3) . . ?
O55 W10 O77 85.4(2) . . ?
O56 W10 O47 103.8(3) . . ?
O56 W10 O55 101.0(3) . . ?
O56 W10 O57 100.0(3) . . ?
O56 W10 O65 100.4(3) . . ?
O56 W10 O77 171.4(3) . . ?
O57 W10 O65 83.3(3) . . ?
O57 W10 O77 73.1(2) . . ?
O65 W10 O77 74.0(2) . . ?
O48 W11 O57 92.4(3) . . ?
O48 W11 O59 91.0(3) . . ?
O48 W11 O66 158.6(3) . . ?
O48 W11 O77 86.1(2) . . ?
O57 W11 O66 82.6(3) . . ?
O57 W11 O77 73.3(2) . . ?
O58 W11 O48 103.2(3) . . ?
O58 W11 O57 100.8(3) . . ?
O58 W11 O59 100.7(3) . . ?
O58 W11 O66 98.3(3) . . ?
O58 W11 O77 169.4(3) . . ?
O59 W11 O57 156.8(2) . . ?
O59 W11 O66 85.9(3) . . ?
O59 W11 O77 84.1(2) . . ?
O66 W11 O77 72.5(2) . . ?
O49 W12 O59 91.6(3) . . ?
O49 W12 O61 90.7(3) . . ?
O49 W12 O67 155.5(2) . . ?
O49 W12 O78 84.1(2) . . ?
O59 W12 O67 85.0(3) . . ?
O59 W12 O78 82.9(2) . . ?
O60 W12 O49 104.2(3) . . ?
O60 W12 O59 100.3(3) . . ?
O60 W12 O61 102.9(3) . . ?
O60 W12 O67 100.3(3) . . ?
O60 W12 O78 171.0(2) . . ?
O61 W12 O59 155.4(3) . . ?
O61 W12 O67 82.8(2) . . ?
O61 W12 O78 73.0(2) . . ?
O67 W12 O78 71.4(2) . . ?
O50 W13 O51 90.0(2) . . ?
O50 W13 O61 91.1(3) . . ?
O50 W13 O68 156.7(2) . . ?
O50 W13 O78 83.8(2) . . ?
O51 W13 O68 85.8(2) . . ?
O51 W13 O78 82.6(2) . . ?
O61 W13 O51 155.9(2) . . ?
O61 W13 O68 83.7(3) . . ?
O61 W13 O78 73.6(2) . . ?
O62 W13 O50 104.4(3) . . ?
O62 W13 O51 100.6(3) . . ?
O62 W13 O61 102.4(3) . . ?
O62 W13 O68 98.9(3) . . ?
O62 W13 O78 171.1(2) . . ?
O68 W13 O78 72.9(2) . . ?
O45 W14 O51 92.6(2) . . ?
O45 W14 O53 90.1(3) . . ?
O45 W14 O63 157.8(3) . . ?
O45 W14 O76 85.0(2) . . ?
O51 W14 O53 157.0(2) . . ?
O51 W14 O63 85.5(2) . . ?
O51 W14 O76 84.4(2) . . ?
O52 W14 O45 103.9(3) . . ?
O52 W14 O51 99.3(3) . . ?
O52 W14 O53 102.2(3) . . ?
O52 W14 O63 98.3(3) . . ?
O52 W14 O76 170.1(3) . . ?
O53 W14 O63 83.4(3) . . ?
O53 W14 O76 73.0(2) . . ?
O63 W14 O76 72.8(2) . . ?
O46 W15 O53 92.1(3) . . ?
O46 W15 O55 91.7(3) . . ?
O46 W15 O64 157.5(2) . . ?
O46 W15 O76 85.8(2) . . ?
O53 W15 O55 154.9(2) . . ?
O53 W15 O64 83.7(3) . . ?
O53 W15 O76 73.0(2) . . ?
O54 W15 O46 104.2(3) . . ?
O54 W15 O53 102.0(3) . . ?
O54 W15 O55 101.2(3) . . ?
O54 W15 O64 98.3(3) . . ?
O54 W15 O76 169.1(2) . . ?
O55 W15 O64 83.4(2) . . ?
O55 W15 O76 82.5(2) . . ?
O64 W15 O76 71.8(2) . . ?
O65 W16 O70 86.8(3) . . ?
O65 W16 O71 156.0(3) . . ?
O65 W16 O77 72.6(2) . . ?
O66 W16 O65 89.4(3) . . ?
O66 W16 O70 154.7(3) . . ?
O66 W16 O71 88.5(3) . . ?
O66 W16 O77 72.3(2) . . ?
O70 W16 O71 85.0(3) . . ?
O70 W16 O77 82.7(2) . . ?
O71 W16 O77 84.0(2) . . ?
O73 W16 O65 101.5(3) . . ?
O73 W16 O66 102.3(3) . . ?
O73 W16 O70 103.0(3) . . ?
O73 W16 O71 102.3(3) . . ?
O73 W16 O77 171.7(3) . . ?
O67 W17 O68 89.5(3) . . ?
O67 W17 O69 155.2(3) . . ?
O67 W17 O71 88.1(3) . . ?
O67 W17 O78 72.9(2) . . ?
O68 W17 O71 158.5(2) . . ?
O68 W17 O78 73.6(2) . . ?
O69 W17 O68 88.1(3) . . ?
O69 W17 O71 85.2(3) . . ?
O69 W17 O78 82.8(2) . . ?
O71 W17 O78 85.2(2) . . ?
O74 W17 O67 102.8(3) . . ?
O74 W17 O68 99.7(3) . . ?
O74 W17 O69 101.9(3) . . ?
O74 W17 O71 101.7(3) . . ?
O74 W17 O78 171.9(3) . . ?
O63 W18 O69 86.4(3) . . ?
O63 W18 O70 156.2(3) . . ?
O63 W18 O76 72.7(2) . . ?
O64 W18 O63 90.2(3) . . ?
O64 W18 O69 155.6(2) . . ?
O64 W18 O70 89.3(3) . . ?
O64 W18 O76 73.0(2) . . ?
O69 W18 O76 83.0(2) . . ?
O70 W18 O69 84.3(3) . . ?
O70 W18 O76 84.4(2) . . ?
O72 W18 O63 100.2(3) . . ?
O72 W18 O64 103.0(3) . . ?
O72 W18 O69 101.3(3) . . ?
O72 W18 O70 103.1(3) . . ?
O72 W18 O76 171.6(3) . . ?
O1 Ni1 Ni2 43.07(16) . . ?
O1 Ni1 O4 79.3(2) . . ?
O1 Ni1 O9 85.0(2) . . ?
O1 Ni1 O38 89.6(3) . . ?
O1 Ni1 N1 95.5(3) . . ?
O1 Ni1 N2 176.8(3) . . ?
O4 Ni1 Ni2 87.61(15) . . ?
O9 Ni1 Ni2 43.64(16) . . ?
O9 Ni1 O4 83.2(2) . . ?
O38 Ni1 Ni2 78.63(18) . . ?
O38 Ni1 O4 166.2(2) . . ?
O38 Ni1 O9 87.7(2) . . ?
O38 Ni1 N1 96.0(3) . . ?
O38 Ni1 N2 93.6(3) . . ?
N1 Ni1 Ni2 137.6(2) . . ?
N1 Ni1 O4 93.3(3) . . ?
N1 Ni1 O9 176.2(3) . . ?
N2 Ni1 Ni2 138.1(2) . . ?
N2 Ni1 O4 97.6(3) . . ?
N2 Ni1 O9 95.6(3) . . ?
N2 Ni1 N1 83.8(3) . . ?
O1 Ni2 Ni1 42.83(17) . . ?
O1 Ni2 O2 93.0(3) . . ?
O1 Ni2 O8 170.6(2) . . ?
O1 Ni2 O9 86.7(2) . . ?
O1 Ni2 O34 81.5(2) . . ?
O2 Ni2 Ni1 135.50(19) . . ?
O2 Ni2 O8 83.1(3) . . ?
O2 Ni2 O9 172.2(2) . . ?
O2 Ni2 O34 83.2(2) . . ?
O8 Ni2 Ni1 141.34(18) . . ?
O8 Ni2 O34 89.5(2) . . ?
O9 Ni2 Ni1 45.61(17) . . ?
O9 Ni2 O8 96.0(2) . . ?
O9 Ni2 O34 89.0(2) . . ?
O34 Ni2 Ni1 93.16(14) . . ?
O39 Ni2 Ni1 81.92(17) . . ?
O39 Ni2 O1 94.7(2) . . ?
O39 Ni2 O2 100.3(2) . . ?
O39 Ni2 O8 94.4(2) . . ?
O39 Ni2 O9 87.6(2) . . ?
O39 Ni2 O34 175.1(2) . . ?
O1 Ni3 O3 96.1(2) . . ?
O1 Ni3 O4 82.0(2) . . ?
O1 Ni3 O5 172.5(2) . . ?
O1 Ni3 O34 82.1(2) . . ?
O1 Ni3 O1W 96.6(3) . . ?
O3 Ni3 O4 172.8(2) . . ?
O3 Ni3 O5 81.6(2) . . ?
O3 Ni3 O34 84.9(2) . . ?
O3 Ni3 O1W 100.8(2) . . ?
O4 Ni3 O34 87.9(2) . . ?
O5 Ni3 O4 99.4(2) . . ?
O5 Ni3 O34 90.5(2) . . ?
O5 Ni3 O1W 90.8(3) . . ?
O1W Ni3 O4 86.4(2) . . ?
O1W Ni3 O34 174.3(2) . . ?
O2 Ni4 O7 80.0(2) . . ?
O2 Ni4 O8 81.6(2) . . ?
O2 Ni4 O2W 92.6(3) . . ?
O2 Ni4 N3 96.1(3) . . ?
O2 Ni4 N4 177.1(3) . . ?
O8 Ni4 O7 83.0(2) . . ?
O2W Ni4 O7 95.3(3) . . ?
O2W Ni4 O8 174.2(3) . . ?
N3 Ni4 O7 171.4(3) . . ?
N3 Ni4 O8 88.8(3) . . ?
N3 Ni4 O2W 92.5(3) . . ?
N3 Ni4 N4 84.8(3) . . ?
N4 Ni4 O7 98.8(3) . . ?
N4 Ni4 O8 95.7(3) . . ?
N4 Ni4 O2W 90.1(4) . . ?
O2 Ni5 O3 98.1(2) . . ?
O2 Ni5 O6 171.0(2) . . ?
O2 Ni5 O7 81.5(2) . . ?
O2 Ni5 O34 82.8(2) . . ?
O2 Ni5 N7 94.3(3) . . ?
O3 Ni5 O6 81.0(2) . . ?
O3 Ni5 O7 172.8(2) . . ?
O3 Ni5 O34 84.3(2) . . ?
O3 Ni5 N7 98.9(3) . . ?
O6 Ni5 O7 98.3(2) . . ?
O6 Ni5 O34 88.2(2) . . ?
O7 Ni5 O34 88.5(2) . . ?
N7 Ni5 O6 94.7(3) . . ?
N7 Ni5 O7 88.4(3) . . ?
N7 Ni5 O34 176.0(3) . . ?
O3 Ni6 O5 79.3(2) . . ?
O3 Ni6 O6 80.0(2) . . ?
O3 Ni6 O3W 97.8(2) . . ?
O3 Ni6 N5 97.9(3) . . ?
O3 Ni6 N6 176.0(3) . . ?
O6 Ni6 O5 84.5(2) . . ?
O3W Ni6 O5 175.8(3) . . ?
O3W Ni6 O6 92.1(2) . . ?
N5 Ni6 O5 95.4(3) . . ?
N5 Ni6 O6 177.9(3) . . ?
N5 Ni6 O3W 87.9(3) . . ?
N5 Ni6 N6 82.9(3) . . ?
N6 Ni6 O5 96.8(3) . . ?
N6 Ni6 O6 99.2(3) . . ?
N6 Ni6 O3W 86.1(3) . . ?
O31 Ni7 O74 177.4(2) . . ?
N9 Ni7 O31 89.1(4) . . ?
N9 Ni7 O74 88.8(4) . . ?
N9 Ni7 N10 86.9(5) . . ?
N9 Ni7 N11 96.0(5) . . ?
N9 Ni7 N12 177.8(5) . . ?
N10 Ni7 O31 88.8(5) . . ?
N10 Ni7 O74 89.6(5) . . ?
N10 Ni7 N11 176.7(5) . . ?
N10 Ni7 N12 94.9(5) . . ?
N11 Ni7 O31 89.6(3) . . ?
N11 Ni7 O74 92.1(3) . . ?
N12 Ni7 O31 92.2(4) . . ?
N12 Ni7 O74 89.9(4) . . ?
N12 Ni7 N11 82.3(5) . . ?
O44 Ni8 Ni10 42.77(15) . . ?
O44 Ni8 O46 77.8(2) . . ?
O44 Ni8 O47 83.1(2) . . ?
O44 Ni8 O81 95.1(2) . . ?
O44 Ni8 N13 172.1(3) . . ?
O44 Ni8 N14 93.8(3) . . ?
O46 Ni8 Ni10 87.60(15) . . ?
O47 Ni8 Ni10 42.78(16) . . ?
O47 Ni8 O46 82.1(2) . . ?
O47 Ni8 O81 84.3(2) . . ?
O47 Ni8 N13 99.6(3) . . ?
O81 Ni8 Ni10 78.59(16) . . ?
O81 Ni8 O46 165.3(2) . . ?
O81 Ni8 N13 92.5(3) . . ?
N13 Ni8 Ni10 141.6(2) . . ?
N13 Ni8 O46 95.2(3) . . ?
N14 Ni8 Ni10 135.2(2) . . ?
N14 Ni8 O46 93.6(3) . . ?
N14 Ni8 O47 175.2(3) . . ?
N14 Ni8 O81 99.8(3) . . ?
N14 Ni8 N13 83.0(3) . . ?
O42 Ni9 O44 95.4(2) . . ?
O42 Ni9 O45 81.7(2) . . ?
O42 Ni9 O46 172.5(2) . . ?
O42 Ni9 O75 81.9(2) . . ?
O42 Ni9 O4W 91.4(2) . . ?
O44 Ni9 O45 171.5(2) . . ?
O44 Ni9 O46 83.0(2) . . ?
O44 Ni9 O75 83.9(2) . . ?
O44 Ni9 O4W 94.7(2) . . ?
O45 Ni9 O75 87.8(2) . . ?
O45 Ni9 O4W 93.4(2) . . ?
O46 Ni9 O45 98.9(2) . . ?
O46 Ni9 O75 90.6(2) . . ?
O46 Ni9 O4W 96.1(2) . . ?
O4W Ni9 O75 173.0(2) . . ?
O43 Ni10 Ni8 136.69(19) . . ?
O43 Ni10 O44 94.0(2) . . ?
O43 Ni10 O47 167.7(2) . . ?
O43 Ni10 O48 83.1(3) . . ?
O43 Ni10 O75 81.9(2) . . ?
O43 Ni10 O82 102.7(2) . . ?
O44 Ni10 Ni8 42.90(15) . . ?
O44 Ni10 O48 171.5(2) . . ?
O44 Ni10 O75 83.6(2) . . ?
O44 Ni10 O82 94.8(2) . . ?
O47 Ni10 Ni8 43.92(16) . . ?
O47 Ni10 O44 84.4(2) . . ?
O47 Ni10 O48 96.8(2) . . ?
O47 Ni10 O75 85.9(2) . . ?
O47 Ni10 O82 89.6(2) . . ?
O48 Ni10 Ni8 140.07(19) . . ?
O48 Ni10 O75 88.1(2) . . ?
O75 Ni10 Ni8 94.25(14) . . ?
O82 Ni10 Ni8 81.65(17) . . ?
O82 Ni10 O48 93.6(2) . . ?
O82 Ni10 O75 175.3(2) . . ?
O42 Ni11 Ni12 42.45(16) . . ?
O42 Ni11 O45 78.1(2) . . ?
O42 Ni11 O50 84.7(2) . . ?
O42 Ni11 O79 89.6(3) . . ?
O42 Ni11 N15 96.1(3) . . ?
O42 Ni11 N16 174.0(3) . . ?
O45 Ni11 Ni12 86.54(15) . . ?
O50 Ni11 Ni12 43.60(16) . . ?
O50 Ni11 O45 84.3(2) . . ?
O50 Ni11 N16 94.6(3) . . ?
O79 Ni11 Ni12 79.9(2) . . ?
O79 Ni11 O45 166.1(3) . . ?
O79 Ni11 O50 88.0(3) . . ?
O79 Ni11 N16 96.3(3) . . ?
N15 Ni11 Ni12 138.2(3) . . ?
N15 Ni11 O45 89.4(3) . . ?
N15 Ni11 O50 173.3(3) . . ?
N15 Ni11 O79 98.6(3) . . ?
N15 Ni11 N16 83.9(3) . . ?
N16 Ni11 Ni12 137.9(2) . . ?
N16 Ni11 O45 95.9(3) . . ?
O42 Ni12 Ni11 42.51(16) . . ?
O42 Ni12 O43 92.8(2) . . ?
O42 Ni12 O49 172.7(2) . . ?
O42 Ni12 O50 85.9(2) . . ?
O42 Ni12 O75 83.0(2) . . ?
O42 Ni12 O80 91.0(3) . . ?
O43 Ni12 Ni11 135.00(19) . . ?
O43 Ni12 O49 84.2(2) . . ?
O43 Ni12 O50 173.3(2) . . ?
O43 Ni12 O75 83.0(2) . . ?
O43 Ni12 O80 95.8(3) . . ?
O49 Ni12 Ni11 140.78(17) . . ?
O49 Ni12 O75 89.9(2) . . ?
O50 Ni12 Ni11 44.76(17) . . ?
O50 Ni12 O49 96.3(2) . . ?
O50 Ni12 O75 90.3(2) . . ?
O75 Ni12 Ni11 94.04(15) . . ?
O80 Ni12 Ni11 82.5(2) . . ?
O80 Ni12 O49 96.0(3) . . ?
O80 Ni12 O50 90.8(3) . . ?
O80 Ni12 O75 173.8(3) . . ?
O43 Ni13 O48 81.3(2) . . ?
O43 Ni13 O49 83.8(2) . . ?
O43 Ni13 O5W 87.5(3) . . ?
O43 Ni13 N17 94.9(3) . . ?
O43 Ni13 N18 178.2(4) . . ?
O49 Ni13 O48 84.4(2) . . ?
O49 Ni13 O5W 88.5(3) . . ?
O5W Ni13 O48 167.3(3) . . ?
N17 Ni13 O48 88.9(3) . . ?
N17 Ni13 O49 173.3(3) . . ?
N17 Ni13 O5W 98.0(3) . . ?
N17 Ni13 N18 84.2(4) . . ?
N18 Ni13 O48 97.1(3) . . ?
N18 Ni13 O49 96.8(3) . . ?
N18 Ni13 O5W 94.3(4) . . ?
O34 P1 O35 109.7(3) . . ?
O34 P1 O36 110.0(3) . . ?
O34 P1 O37 111.6(3) . . ?
O35 P1 O37 108.0(3) . . ?
O36 P1 O35 108.9(3) . . ?
O36 P1 O37 108.6(3) . . ?
O75 P2 O76 109.9(3) . . ?
O75 P2 O77 111.2(3) . . ?
O75 P2 O78 111.6(3) . . ?
O76 P2 O77 107.8(3) . . ?
O76 P2 O78 108.5(3) . . ?
O78 P2 O77 107.6(3) . . ?
Ni1 O1 Ni2 94.1(3) . . ?
Ni3 O1 Ni1 103.5(3) . . ?
Ni3 O1 Ni2 104.2(3) . . ?
Ni4 O2 Ni2 98.9(3) . . ?
Ni5 O2 Ni2 102.1(3) . . ?
Ni5 O2 Ni4 102.0(3) . . ?
Ni3 O3 Ni5 99.9(3) . . ?
Ni3 O3 Ni6 100.9(3) . . ?
Ni6 O3 Ni5 100.5(2) . . ?
W1 O4 Ni1 128.2(3) . . ?
W1 O4 Ni3 134.0(3) . . ?
Ni3 O4 Ni1 94.3(2) . . ?
W2 O5 Ni3 131.8(3) . . ?
W2 O5 Ni6 127.0(3) . . ?
Ni3 O5 Ni6 97.4(2) . . ?
W3 O6 Ni5 134.7(3) . . ?
W3 O6 Ni6 125.6(3) . . ?
Ni5 O6 Ni6 97.0(2) . . ?
W4 O7 Ni4 129.4(3) . . ?
W4 O7 Ni5 132.5(3) . . ?
Ni5 O7 Ni4 95.1(2) . . ?
W5 O8 Ni2 134.3(3) . . ?
W5 O8 Ni4 128.9(3) . . ?
Ni2 O8 Ni4 94.4(3) . . ?
W6 O9 Ni1 129.7(3) . . ?
W6 O9 Ni2 138.2(3) . . ?
Ni2 O9 Ni1 90.8(2) . . ?
W6 O10 W1 147.8(3) . . ?
W2 O12 W1 124.9(3) . . ?
W3 O14 W2 147.7(3) . . ?
W4 O16 W3 126.1(3) . . ?
W4 O18 W5 146.9(3) . . ?
W5 O20 W6 121.7(3) . . ?
W7 O22 W1 125.5(3) . . ?
W7 O23 W2 125.7(3) . . ?
W8 O24 W3 124.6(3) . . ?
W8 O25 W4 125.1(3) . . ?
W9 O26 W5 124.1(3) . . ?
W9 O27 W6 124.5(3) . . ?
W7 O28 W9 152.0(3) . . ?
W7 O29 W8 153.5(3) . . ?
W8 O30 W9 152.0(3) . . ?
W7 O31 Ni7 159.9(4) . . ?
Ni2 O34 Ni3 92.1(2) . . ?
Ni2 O34 Ni5 91.8(2) . . ?
Ni3 O34 Ni5 90.6(2) . . ?
P1 O34 Ni2 122.4(3) . . ?
P1 O34 Ni3 125.0(3) . . ?
P1 O34 Ni5 125.2(3) . . ?
W1 O35 W2 89.42(17) . . ?
W1 O35 W7 89.20(18) . . ?
W2 O35 W7 89.77(17) . . ?
P1 O35 W1 125.2(3) . . ?
P1 O35 W2 125.1(3) . . ?
P1 O35 W7 126.6(3) . . ?
W3 O36 W4 89.74(18) . . ?
W3 O36 W8 89.42(18) . . ?
W4 O36 W8 89.44(19) . . ?
P1 O36 W3 125.0(3) . . ?
P1 O36 W4 125.1(3) . . ?
P1 O36 W8 126.6(3) . . ?
W5 O37 W6 89.44(18) . . ?
W5 O37 W9 88.84(17) . . ?
W6 O37 W9 88.06(17) . . ?
P1 O37 W5 125.5(3) . . ?
P1 O37 W6 126.0(3) . . ?
P1 O37 W9 126.8(3) . . ?
C1 O38 Ni1 126.6(6) . . ?
C1 O39 Ni2 124.3(6) . . ?
Ni9 O42 Ni11 104.4(3) . . ?
Ni9 O42 Ni12 103.4(2) . . ?
Ni12 O42 Ni11 95.0(2) . . ?
Ni10 O43 Ni12 102.8(3) . . ?
Ni13 O43 Ni10 100.8(3) . . ?
Ni13 O43 Ni12 96.9(3) . . ?
Ni9 O44 Ni8 104.2(2) . . ?
Ni9 O44 Ni10 102.2(2) . . ?
Ni10 O44 Ni8 94.3(2) . . ?
W14 O45 Ni9 133.7(3) . . ?
W14 O45 Ni11 127.3(3) . . ?
Ni9 O45 Ni11 94.8(2) . . ?
W15 O46 Ni8 127.8(3) . . ?
W15 O46 Ni9 132.0(3) . . ?
Ni9 O46 Ni8 94.9(2) . . ?
W10 O47 Ni8 126.7(3) . . ?
W10 O47 Ni10 139.6(3) . . ?
Ni10 O47 Ni8 93.3(2) . . ?
W11 O48 Ni10 132.3(3) . . ?
W11 O48 Ni13 130.8(3) . . ?
Ni10 O48 Ni13 93.5(3) . . ?
W12 O49 Ni12 134.6(3) . . ?
W12 O49 Ni13 129.2(3) . . ?
Ni12 O49 Ni13 93.2(2) . . ?
W13 O50 Ni11 130.2(3) . . ?
W13 O50 Ni12 135.8(3) . . ?
Ni12 O50 Ni11 91.6(2) . . ?
W14 O51 W13 148.6(3) . . ?
W15 O53 W14 124.7(3) . . ?
W10 O55 W15 147.0(3) . . ?
W11 O57 W10 123.3(3) . . ?
W11 O59 W12 148.0(3) . . ?
W13 O61 W12 124.7(3) . . ?
W18 O63 W14 124.6(3) . . ?
W18 O64 W15 126.2(3) . . ?
W16 O65 W10 124.5(3) . . ?
W16 O66 W11 125.6(3) . . ?
W17 O67 W12 125.9(3) . . ?
W17 O68 W13 123.7(3) . . ?
W17 O69 W18 152.6(4) . . ?
W16 O70 W18 152.4(4) . . ?
W17 O71 W16 151.3(3) . . ?
W17 O74 Ni7 156.3(4) . . ?
Ni10 O75 Ni9 90.2(2) . . ?
Ni12 O75 Ni9 91.6(2) . . ?
Ni12 O75 Ni10 92.3(2) . . ?
P2 O75 Ni9 124.6(3) . . ?
P2 O75 Ni10 124.3(3) . . ?
P2 O75 Ni12 124.0(3) . . ?
W14 O76 W15 88.92(18) . . ?
W14 O76 W18 89.65(18) . . ?
W15 O76 W18 88.76(18) . . ?
P2 O76 W14 124.5(3) . . ?
P2 O76 W15 126.6(3) . . ?
P2 O76 W18 126.6(3) . . ?
W10 O77 W11 89.93(19) . . ?
W10 O77 W16 88.81(18) . . ?
W11 O77 W16 89.40(18) . . ?
P2 O77 W10 124.5(3) . . ?
P2 O77 W11 124.5(3) . . ?
P2 O77 W16 128.1(3) . . ?
W12 O78 W17 89.52(17) . . ?
W13 O78 W12 88.14(17) . . ?
W13 O78 W17 89.40(17) . . ?
P2 O78 W12 124.6(3) . . ?
P2 O78 W13 125.6(3) . . ?
P2 O78 W17 127.6(3) . . ?
C31 O79 Ni11 125.5(7) . . ?
C31 O80 Ni12 123.7(7) . . ?
C20 O81 Ni8 127.0(5) . . ?
C20 O82 Ni10 125.2(5) . . ?
Ni1 N1 H1A 110.2 . . ?
Ni1 N1 H1B 110.2 . . ?
H1A N1 H1B 108.5 . . ?
C9 N1 Ni1 107.4(7) . . ?
C9 N1 H1A 110.2 . . ?
C9 N1 H1B 110.2 . . ?
Ni1 N2 H2A 110.0 . . ?
Ni1 N2 H2B 110.0 . . ?
H2A N2 H2B 108.4 . . ?
C8 N2 Ni1 108.3(7) . . ?
C8 N2 H2A 110.0 . . ?
C8 N2 H2B 110.0 . . ?
Ni4 N3 H3A 110.3 . . ?
Ni4 N3 H3B 110.3 . . ?
H3A N3 H3B 108.6 . . ?
C10 N3 Ni4 106.9(7) . . ?
C10 N3 H3A 110.3 . . ?
C10 N3 H3B 110.3 . . ?
Ni4 N4 H4A 110.6 . . ?
Ni4 N4 H4B 110.6 . . ?
H4A N4 H4B 108.7 . . ?
C11 N4 Ni4 105.8(7) . . ?
C11 N4 H4A 110.6 . . ?
C11 N4 H4B 110.6 . . ?
Ni6 N5 H5A 109.9 . . ?
Ni6 N5 H5B 109.9 . . ?
H5A N5 H5B 108.3 . . ?
C12 N5 Ni6 109.1(7) . . ?
C12 N5 H5A 109.9 . . ?
C12 N5 H5B 109.9 . . ?
Ni6 N6 H6A 110.2 . . ?
Ni6 N6 H6B 110.2 . . ?
H6A N6 H6B 108.5 . . ?
C13 N6 Ni6 107.7(7) . . ?
C13 N6 H6A 110.2 . . ?
C13 N6 H6B 110.2 . . ?
Ni5 N7 H7A 108.5 . . ?
Ni5 N7 H7B 108.5 . . ?
H7A N7 H7B 107.5 . . ?
C14 N7 Ni5 115.0(6) . . ?
C14 N7 H7A 108.5 . . ?
C14 N7 H7B 108.5 . . ?
H8A N8 H8B 109.5 . . ?
H8A N8 H8C 109.5 . . ?
H8B N8 H8C 109.5 . . ?
C15 N8 H8A 109.5 . . ?
C15 N8 H8B 109.5 . . ?
C15 N8 H8C 109.5 . . ?
Ni7 N9 H9A 108.1 . . ?
Ni7 N9 H9B 108.1 . . ?
H9A N9 H9B 107.3 . . ?
C16 N9 Ni7 116.6(10) . . ?
C16 N9 H9A 108.1 . . ?
C16 N9 H9B 108.1 . . ?
Ni7 N10 H10A 111.7 . . ?
Ni7 N10 H10B 111.7 . . ?
H10A N10 H10B 109.5 . . ?
C17 N10 Ni7 100.2(10) . . ?
C17 N10 H10A 111.7 . . ?
C17 N10 H10B 111.7 . . ?
Ni7 N11 H11A 111.0 . . ?
Ni7 N11 H11B 111.0 . . ?
H11A N11 H11B 109.0 . . ?
C18 N11 Ni7 103.9(9) . . ?
C18 N11 H11A 111.0 . . ?
C18 N11 H11B 111.0 . . ?
Ni7 N12 H12A 109.4 . . ?
Ni7 N12 H12B 109.4 . . ?
H12A N12 H12B 108.0 . . ?
C19 N12 Ni7 111.0(11) . . ?
C19 N12 H12A 109.4 . . ?
C19 N12 H12B 109.4 . . ?
Ni8 N13 H13A 110.1 . . ?
Ni8 N13 H13B 110.1 . . ?
H13A N13 H13B 108.4 . . ?
C33 N13 Ni8 108.1(5) . . ?
C33 N13 H13A 110.1 . . ?
C33 N13 H13B 110.1 . . ?
Ni8 N14 H14A 109.7 . . ?
Ni8 N14 H14B 109.7 . . ?
H14A N14 H14B 108.2 . . ?
C34 N14 Ni8 109.8(6) . . ?
C34 N14 H14A 109.7 . . ?
C34 N14 H14B 109.7 . . ?
Ni11 N15 H15A 110.6 . . ?
Ni11 N15 H15B 110.6 . . ?
H15A N15 H15B 108.7 . . ?
C29 N15 Ni11 105.6(6) . . ?
C29 N15 H15A 110.6 . . ?
C29 N15 H15B 110.6 . . ?
Ni11 N16 H16A 110.0 . . ?
Ni11 N16 H16B 110.0 . . ?
H16A N16 H16B 108.4 . . ?
C30 N16 Ni11 108.5(6) . . ?
C30 N16 H16A 110.0 . . ?
C30 N16 H16B 110.0 . . ?
Ni13 N17 H17A 110.3 . . ?
Ni13 N17 H17B 110.3 . . ?
H17A N17 H17B 108.5 . . ?
C27 N17 Ni13 107.3(6) . . ?
C27 N17 H17A 110.3 . . ?
C27 N17 H17B 110.3 . . ?
Ni13 N18 H18A 110.5 . . ?
Ni13 N18 H18B 110.5 . . ?
H18A N18 H18B 108.7 . . ?
C28 N18 Ni13 106.3(7) . . ?
C28 N18 H18A 110.5 . . ?
C28 N18 H18B 110.5 . . ?
O38 C1 O39 128.1(8) . . ?
O38 C1 C2 115.6(8) . . ?
O39 C1 C2 116.3(8) . . ?
C3 C2 C1 118.1(9) . . ?
C7 C2 C1 120.5(9) . . ?
C7 C2 C3 121.4(9) . . ?
C4 C3 C2 117.3(9) . . ?
O40 C4 C3 116.9(8) . . ?
O40 C4 C5 121.6(8) . . ?
C3 C4 C5 121.5(9) . . ?
C4 C5 H5 120.2 . . ?
C6 C5 C4 119.5(9) . . ?
C6 C5 H5 120.2 . . ?
O41 C6 C5 123.2(9) . . ?
O41 C6 C7 117.2(8) . . ?
C5 C6 C7 119.6(9) . . ?
C2 C7 C6 120.7(9) . . ?
C2 C7 H7 119.7 . . ?
C6 C7 H7 119.7 . . ?
N2 C8 H8D 108.0 . . ?
N2 C8 H8E 108.0 . . ?
H8D C8 H8E 107.2 . . ?
C9 C8 N2 117.2(10) . . ?
C9 C8 H8D 108.0 . . ?
C9 C8 H8E 108.0 . . ?
N1 C9 H9C 109.0 . . ?
N1 C9 H9D 109.0 . . ?
C8 C9 N1 112.8(11) . . ?
C8 C9 H9C 109.0 . . ?
C8 C9 H9D 109.0 . . ?
H9C C9 H9D 107.8 . . ?
N3 C10 H10C 109.9 . . ?
N3 C10 H10D 109.9 . . ?
N3 C10 C11 109.1(9) . . ?
H10C C10 H10D 108.3 . . ?
C11 C10 H10C 109.9 . . ?
C11 C10 H10D 109.9 . . ?
N4 C11 C10 109.2(8) . . ?
N4 C11 H11C 109.8 . . ?
N4 C11 H11D 109.8 . . ?
C10 C11 H11C 109.8 . . ?
C10 C11 H11D 109.8 . . ?
H11C C11 H11D 108.3 . . ?
N5 C12 H12C 108.0 . . ?
N5 C12 H12D 108.0 . . ?
H12C C12 H12D 107.3 . . ?
C13 C12 N5 117.1(12) . . ?
C13 C12 H12C 108.0 . . ?
C13 C12 H12D 108.0 . . ?
N6 C13 H13C 108.3 . . ?
N6 C13 H13D 108.3 . . ?
C12 C13 N6 116.1(12) . . ?
C12 C13 H13C 108.3 . . ?
C12 C13 H13D 108.3 . . ?
H13C C13 H13D 107.4 . . ?
N7 C14 H14C 108.8 . . ?
N7 C14 H14D 108.8 . . ?
N7 C14 C15 113.9(9) . . ?
H14C C14 H14D 107.7 . . ?
C15 C14 H14C 108.8 . . ?
C15 C14 H14D 108.8 . . ?
N8 C15 C14 105.8(9) . . ?
N8 C15 H15C 110.6 . . ?
N8 C15 H15D 110.6 . . ?
C14 C15 H15C 110.6 . . ?
C14 C15 H15D 110.6 . . ?
H15C C15 H15D 108.7 . . ?
N9 C16 H16C 111.4 . . ?
N9 C16 H16D 111.4 . . ?
N9 C16 C17 101.8(13) . . ?
H16C C16 H16D 109.3 . . ?
C17 C16 H16C 111.4 . . ?
C17 C16 H16D 111.4 . . ?
N10 C17 C16 128.7(14) . . ?
N10 C17 H17C 105.1 . . ?
N10 C17 H17D 105.1 . . ?
C16 C17 H17C 105.1 . . ?
C16 C17 H17D 105.1 . . ?
H17C C17 H17D 105.9 . . ?
N11 C18 H18C 109.5 . . ?
N11 C18 H18D 109.5 . . ?
H18C C18 H18D 108.1 . . ?
C19 C18 N11 110.6(15) . . ?
C19 C18 H18C 109.5 . . ?
C19 C18 H18D 109.5 . . ?
N12 C19 C18 108.0(15) . . ?
N12 C19 H19A 110.1 . . ?
N12 C19 H19B 110.1 . . ?
C18 C19 H19A 110.1 . . ?
C18 C19 H19B 110.1 . . ?
H19A C19 H19B 108.4 . . ?
O81 C20 C21 116.7(8) . . ?
O82 C20 O81 126.2(8) . . ?
O82 C20 C21 117.1(7) . . ?
C22 C21 C20 119.3(8) . . ?
C26 C21 C20 120.2(8) . . ?
C26 C21 C22 120.5(8) . . ?
C21 C22 H22 120.4 . . ?
C23 C22 C21 119.2(8) . . ?
C23 C22 H22 120.4 . . ?
O83 C23 C22 117.5(8) . . ?
O83 C23 C24 121.9(8) . . ?
C22 C23 C24 120.6(8) . . ?
C23 C24 H24 120.2 . . ?
C25 C24 C23 119.5(8) . . ?
C25 C24 H24 120.2 . . ?
O84 C25 C24 121.5(8) . . ?
O84 C25 C26 118.1(8) . . ?
C24 C25 C26 120.4(8) . . ?
C21 C26 C25 119.8(8) . . ?
C21 C26 H26 120.1 . . ?
C25 C26 H26 120.1 . . ?
N17 C27 H27A 110.4 . . ?
N17 C27 H27B 110.4 . . ?
N17 C27 C28 106.5(9) . . ?
H27A C27 H27B 108.6 . . ?
C28 C27 H27A 110.4 . . ?
C28 C27 H27B 110.4 . . ?
N18 C28 C27 111.3(9) . . ?
N18 C28 H28A 109.4 . . ?
N18 C28 H28B 109.4 . . ?
C27 C28 H28A 109.4 . . ?
C27 C28 H28B 109.4 . . ?
H28A C28 H28B 108.0 . . ?
N15 C29 H29A 110.3 . . ?
N15 C29 H29B 110.3 . . ?
N15 C29 C30 107.1(9) . . ?
H29A C29 H29B 108.5 . . ?
C30 C29 H29A 110.3 . . ?
C30 C29 H29B 110.3 . . ?
N16 C30 C29 110.7(9) . . ?
N16 C30 H30A 109.5 . . ?
N16 C30 H30B 109.5 . . ?
C29 C30 H30A 109.5 . . ?
C29 C30 H30B 109.5 . . ?
H30A C30 H30B 108.1 . . ?
O79 C31 O80 128.3(10) . . ?
O79 C31 C32 116.6(10) . . ?
O80 C31 C32 115.0(10) . . ?
C31 C32 H32A 109.5 . . ?
C31 C32 H32B 109.5 . . ?
C31 C32 H32C 109.5 . . ?
H32A C32 H32B 109.5 . . ?
H32A C32 H32C 109.5 . . ?
H32B C32 H32C 109.5 . . ?
N13 C33 H33A 110.3 . . ?
N13 C33 H33B 110.3 . . ?
N13 C33 C34 107.3(7) . . ?
H33A C33 H33B 108.5 . . ?
C34 C33 H33A 110.3 . . ?
C34 C33 H33B 110.3 . . ?
N14 C34 C33 108.7(7) . . ?
N14 C34 H34A 109.9 . . ?
N14 C34 H34B 109.9 . . ?
C33 C34 H34A 109.9 . . ?
C33 C34 H34B 109.9 . . ?
H34A C34 H34B 108.3 . . ?

loop_
_geom_bond_atom_site_label_1
_geom_bond_atom_site_label_2
_geom_bond_distance
_geom_bond_site_symmetry_2
_geom_bond_publ_flag
W1 O4 1.804(6) . ?
W1 O10 1.915(6) . ?
W1 O11 1.709(6) . ?
W1 O12 1.948(5) . ?
W1 O22 2.005(6) . ?
W1 O35 2.435(5) . ?
W2 O5 1.823(6) . ?
W2 O12 1.920(5) . ?
W2 O13 1.705(6) . ?
W2 O14 1.929(5) . ?
W2 O23 1.991(5) . ?
W2 O35 2.440(5) . ?
W3 O6 1.808(5) . ?
W3 O14 1.912(5) . ?
W3 O15 1.724(5) . ?
W3 O16 1.946(5) . ?
W3 O24 2.002(5) . ?
W3 O36 2.430(5) . ?
W4 O7 1.808(6) . ?
W4 O16 1.900(6) . ?
W4 O17 1.731(6) . ?
W4 O18 1.916(6) . ?
W4 O25 2.000(5) . ?
W4 O36 2.431(5) . ?
W5 O8 1.808(6) . ?
W5 O18 1.931(6) . ?
W5 O19 1.713(6) . ?
W5 O20 1.929(6) . ?
W5 O26 2.017(6) . ?
W5 O37 2.398(5) . ?
W6 O9 1.801(6) . ?
W6 O10 1.909(6) . ?
W6 O20 1.965(5) . ?
W6 O21 1.721(6) . ?
W6 O27 1.992(6) . ?
W6 O37 2.433(5) . ?
W7 O22 1.871(5) . ?
W7 O23 1.905(6) . ?
W7 O28 1.904(6) . ?
W7 O29 1.910(6) . ?
W7 O31 1.735(6) . ?
W7 O35 2.473(5) . ?
W8 O24 1.892(5) . ?
W8 O25 1.887(5) . ?
W8 O29 1.921(6) . ?
W8 O30 1.918(6) . ?
W8 O32 1.703(6) . ?
W8 O36 2.471(5) . ?
W9 O26 1.883(6) . ?
W9 O27 1.900(6) . ?
W9 O28 1.908(6) . ?
W9 O30 1.920(6) . ?
W9 O33 1.716(6) . ?
W9 O37 2.522(5) . ?
W10 O47 1.798(6) . ?
W10 O55 1.915(6) . ?
W10 O56 1.748(6) . ?
W10 O57 1.944(6) . ?
W10 O65 1.967(6) . ?
W10 O77 2.404(5) . ?
W11 O48 1.808(7) . ?
W11 O57 1.921(6) . ?
W11 O58 1.722(6) . ?
W11 O59 1.912(6) . ?
W11 O66 2.004(7) . ?
W11 O77 2.411(5) . ?
W12 O49 1.824(6) . ?
W12 O59 1.925(6) . ?
W12 O60 1.712(7) . ?
W12 O61 1.920(6) . ?
W12 O67 2.005(6) . ?
W12 O78 2.452(5) . ?
W13 O50 1.805(6) . ?
W13 O51 1.926(6) . ?
W13 O61 1.914(6) . ?
W13 O62 1.716(6) . ?
W13 O68 2.004(6) . ?
W13 O78 2.431(5) . ?
W14 O45 1.806(6) . ?
W14 O51 1.909(6) . ?
W14 O52 1.727(6) . ?
W14 O53 1.941(6) . ?
W14 O63 2.005(6) . ?
W14 O76 2.416(5) . ?
W15 O46 1.817(6) . ?
W15 O53 1.903(6) . ?
W15 O54 1.727(6) . ?
W15 O55 1.929(6) . ?
W15 O64 2.010(6) . ?
W15 O76 2.444(6) . ?
W16 O65 1.910(6) . ?
W16 O66 1.879(6) . ?
W16 O70 1.916(7) . ?
W16 O71 1.918(6) . ?
W16 O73 1.705(7) . ?
W16 O77 2.499(6) . ?
W17 O67 1.884(6) . ?
W17 O68 1.903(6) . ?
W17 O69 1.899(6) . ?
W17 O71 1.912(6) . ?
W17 O74 1.733(6) . ?
W17 O78 2.468(5) . ?
W18 O63 1.900(6) . ?
W18 O64 1.858(6) . ?
W18 O69 1.939(6) . ?
W18 O70 1.919(6) . ?
W18 O72 1.705(7) . ?
W18 O76 2.488(5) . ?
Ni1 Ni2 2.9437(19) . ?
Ni1 O1 2.007(6) . ?
Ni1 O4 2.170(5) . ?
Ni1 O9 2.104(6) . ?
Ni1 O38 2.036(6) . ?
Ni1 N1 2.072(8) . ?
Ni1 N2 2.068(8) . ?
Ni2 O1 2.015(6) . ?
Ni2 O2 2.026(6) . ?
Ni2 O8 2.065(6) . ?
Ni2 O9 2.032(6) . ?
Ni2 O34 2.178(6) . ?
Ni2 O39 1.997(6) . ?
Ni3 O1 1.972(6) . ?
Ni3 O3 2.030(6) . ?
Ni3 O4 2.092(6) . ?
Ni3 O5 2.043(6) . ?
Ni3 O34 2.192(5) . ?
Ni3 O1W 2.064(6) . ?
Ni4 O2 2.025(6) . ?
Ni4 O7 2.157(6) . ?
Ni4 O8 2.128(6) . ?
Ni4 O2W 2.102(8) . ?
Ni4 N3 2.061(9) . ?
Ni4 N4 2.086(9) . ?
Ni5 O2 2.019(6) . ?
Ni5 O3 2.046(6) . ?
Ni5 O6 2.072(6) . ?
Ni5 O7 2.103(6) . ?
Ni5 O34 2.200(5) . ?
Ni5 N7 2.051(8) . ?
Ni6 O3 2.037(6) . ?
Ni6 O5 2.133(6) . ?
Ni6 O6 2.121(6) . ?
Ni6 O3W 2.120(6) . ?
Ni6 N5 2.067(7) . ?
Ni6 N6 2.103(7) . ?
Ni7 O31 2.115(6) . ?
Ni7 O74 2.116(6) . ?
Ni7 N9 2.043(11) . ?
Ni7 N10 2.074(15) . ?
Ni7 N11 2.095(11) . ?
Ni7 N12 2.082(11) . ?
Ni8 Ni10 2.9683(19) . ?
Ni8 O44 2.026(5) . ?
Ni8 O46 2.256(6) . ?
Ni8 O47 2.062(6) . ?
Ni8 O81 2.071(6) . ?
Ni8 N13 2.079(7) . ?
Ni8 N14 2.053(8) . ?
Ni9 O42 1.993(6) . ?
Ni9 O44 2.007(5) . ?
Ni9 O45 2.077(6) . ?
Ni9 O46 2.060(6) . ?
Ni9 O75 2.213(5) . ?
Ni9 O4W 2.084(6) . ?
Ni10 O43 2.014(6) . ?
Ni10 O44 2.021(5) . ?
Ni10 O47 2.019(6) . ?
Ni10 O48 2.086(6) . ?
Ni10 O75 2.212(5) . ?
Ni10 O82 2.025(6) . ?
Ni11 Ni12 2.955(2) . ?
Ni11 O42 2.005(6) . ?
Ni11 O45 2.213(6) . ?
Ni11 O50 2.082(6) . ?
Ni11 O79 2.071(7) . ?
Ni11 N15 2.053(8) . ?
Ni11 N16 2.100(8) . ?
Ni12 O42 2.002(6) . ?
Ni12 O43 2.021(6) . ?
Ni12 O49 2.060(6) . ?
Ni12 O50 2.039(6) . ?
Ni12 O75 2.162(5) . ?
Ni12 O80 2.028(7) . ?
Ni13 O43 2.007(6) . ?
Ni13 O48 2.168(7) . ?
Ni13 O49 2.088(6) . ?
Ni13 O5W 2.114(8) . ?
Ni13 N17 2.066(8) . ?
Ni13 N18 2.071(9) . ?
P1 O34 1.529(6) . ?
P1 O35 1.548(5) . ?
P1 O36 1.544(6) . ?
P1 O37 1.548(6) . ?
P2 O75 1.527(6) . ?
P2 O76 1.536(6) . ?
P2 O77 1.550(6) . ?
P2 O78 1.550(6) . ?
O38 C1 1.257(12) . ?
O39 C1 1.264(11) . ?
O40 C4 1.372(11) . ?
O41 C6 1.365(11) . ?
O79 C31 1.277(13) . ?
O80 C31 1.309(14) . ?
O81 C20 1.281(10) . ?
O82 C20 1.264(11) . ?
O83 C23 1.369(11) . ?
O84 C25 1.375(10) . ?
N1 H1A 0.9100 . ?
N1 H1B 0.9100 . ?
N1 C9 1.525(15) . ?
N2 H2A 0.9100 . ?
N2 H2B 0.9100 . ?
N2 C8 1.462(14) . ?
N3 H3A 0.9100 . ?
N3 H3B 0.9100 . ?
N3 C10 1.464(14) . ?
N4 H4A 0.9100 . ?
N4 H4B 0.9100 . ?
N4 C11 1.478(14) . ?
N5 H5A 0.9100 . ?
N5 H5B 0.9100 . ?
N5 C12 1.435(16) . ?
N6 H6A 0.9100 . ?
N6 H6B 0.9100 . ?
N6 C13 1.447(15) . ?
N7 H7A 0.9100 . ?
N7 H7B 0.9100 . ?
N7 C14 1.433(13) . ?
N8 H8A 0.9100 . ?
N8 H8B 0.9100 . ?
N8 H8C 0.9100 . ?
N8 C15 1.493(14) . ?
N9 H9A 0.9100 . ?
N9 H9B 0.9100 . ?
N9 C16 1.452(9) . ?
N10 H10A 0.9100 . ?
N10 H10B 0.9100 . ?
N10 C17 1.483(9) . ?
N11 H11A 0.9100 . ?
N11 H11B 0.9100 . ?
N11 C18 1.53(2) . ?
N12 H12A 0.9100 . ?
N12 H12B 0.9100 . ?
N12 C19 1.43(2) . ?
N13 H13A 0.9100 . ?
N13 H13B 0.9100 . ?
N13 C33 1.493(11) . ?
N14 H14A 0.9100 . ?
N14 H14B 0.9100 . ?
N14 C34 1.496(11) . ?
N15 H15A 0.9100 . ?
N15 H15B 0.9100 . ?
N15 C29 1.509(15) . ?
N16 H16A 0.9100 . ?
N16 H16B 0.9100 . ?
N16 C30 1.484(14) . ?
N17 H17A 0.9100 . ?
N17 H17B 0.9100 . ?
N17 C27 1.496(14) . ?
N18 H18A 0.9100 . ?
N18 H18B 0.9100 . ?
N18 C28 1.430(14) . ?
C1 C2 1.512(13) . ?
C2 C3 1.411(14) . ?
C2 C7 1.357(14) . ?
C3 C4 1.396(14) . ?
C4 C5 1.404(13) . ?
C5 H5 0.9500 . ?
C5 C6 1.372(13) . ?
C6 C7 1.409(14) . ?
C7 H7 0.9500 . ?
C8 H8D 0.9900 . ?
C8 H8E 0.9900 . ?
C8 C9 1.358(18) . ?
C9 H9C 0.9900 . ?
C9 H9D 0.9900 . ?
C10 H10C 0.9900 . ?
C10 H10D 0.9900 . ?
C10 C11 1.509(15) . ?
C11 H11C 0.9900 . ?
C11 H11D 0.9900 . ?
C12 H12C 0.9900 . ?
C12 H12D 0.9900 . ?
C12 C13 1.376(19) . ?
C13 H13C 0.9900 . ?
C13 H13D 0.9900 . ?
C14 H14C 0.9900 . ?
C14 H14D 0.9900 . ?
C14 C15 1.522(15) . ?
C15 H15C 0.9900 . ?
C15 H15D 0.9900 . ?
C16 H16C 0.9900 . ?
C16 H16D 0.9900 . ?
C16 C17 1.5199(10) . ?
C17 H17C 0.9900 . ?
C17 H17D 0.9900 . ?
C18 H18C 0.9900 . ?
C18 H18D 0.9900 . ?
C18 C19 1.45(2) . ?
C19 H19A 0.9900 . ?
C19 H19B 0.9900 . ?
C20 C21 1.505(12) . ?
C21 C22 1.404(12) . ?
C21 C26 1.379(12) . ?
C22 H22 0.9500 . ?
C22 C23 1.385(13) . ?
C23 C24 1.404(12) . ?
C24 H24 0.9500 . ?
C24 C25 1.376(13) . ?
C25 C26 1.403(12) . ?
C26 H26 0.9500 . ?
C27 H27A 0.9900 . ?
C27 H27B 0.9900 . ?
C27 C28 1.505(15) . ?
C28 H28A 0.9900 . ?
C28 H28B 0.9900 . ?
C29 H29A 0.9900 . ?
C29 H29B 0.9900 . ?
C29 C30 1.519(17) . ?
C30 H30A 0.9900 . ?
C30 H30B 0.9900 . ?
C31 C32 1.537(15) . ?
C32 H32A 0.9800 . ?
C32 H32B 0.9800 . ?
C32 H32C 0.9800 . ?
C33 H33A 0.9900 . ?
C33 H33B 0.9900 . ?
C33 C34 1.504(13) . ?
C34 H34A 0.9900 . ?
C34 H34B 0.9900 . ?

loop_
_geom_torsion_atom_site_label_1
_geom_torsion_atom_site_label_2
_geom_torsion_atom_site_label_3
_geom_torsion_atom_site_label_4
_geom_torsion
_geom_torsion_site_symmetry_1
_geom_torsion_site_symmetry_2
_geom_torsion_site_symmetry_3
_geom_torsion_site_symmetry_4
_geom_torsion_publ_flag
Ni1 O38 C1 O39 6.9(15) . . . . ?
Ni1 O38 C1 C2 -171.1(6) . . . . ?
Ni1 N1 C9 C8 29.6(12) . . . . ?
Ni1 N2 C8 C9 25.9(13) . . . . ?
Ni2 O39 C1 O38 -0.3(15) . . . . ?
Ni2 O39 C1 C2 177.7(6) . . . . ?
Ni4 N3 C10 C11 40.9(10) . . . . ?
Ni4 N4 C11 C10 40.1(10) . . . . ?
Ni5 N7 C14 C15 179.5(7) . . . . ?
Ni6 N5 C12 C13 -21.0(15) . . . . ?
Ni6 N6 C13 C12 -24.7(14) . . . . ?
Ni7 N9 C16 C17 -19.3(17) . . . . ?
Ni7 N10 C17 C16 -22(2) . . . . ?
Ni7 N11 C18 C19 -44.8(16) . . . . ?
Ni7 N12 C19 C18 -36.8(17) . . . . ?
Ni8 O81 C20 O82 -8.8(13) . . . . ?
Ni8 O81 C20 C21 171.0(6) . . . . ?
Ni8 N13 C33 C34 43.5(8) . . . . ?
Ni8 N14 C34 C33 36.4(9) . . . . ?
Ni10 O82 C20 O81 15.3(13) . . . . ?
Ni10 O82 C20 C21 -164.4(6) . . . . ?
Ni11 O79 C31 O80 -3.7(16) . . . . ?
Ni11 O79 C31 C32 178.1(7) . . . . ?
Ni11 N15 C29 C30 49.5(9) . . . . ?
Ni11 N16 C30 C29 27.0(11) . . . . ?
Ni12 O80 C31 O79 2.2(15) . . . . ?
Ni12 O80 C31 C32 -179.6(7) . . . . ?
Ni13 N17 C27 C28 -39.1(9) . . . . ?
Ni13 N18 C28 C27 -42.4(11) . . . . ?
O7 W4 O16 W3 -78.8(4) . . . . ?
O10 W1 O4 Ni1 -36.7(4) . . . . ?
O10 W1 O4 Ni3 116.6(4) . . . . ?
O10 W6 O9 Ni1 44.7(4) . . . . ?
O10 W6 O9 Ni2 -118.0(5) . . . . ?
O11 W1 O4 Ni1 65.4(4) . . . . ?
O11 W1 O4 Ni3 -141.3(4) . . . . ?
O12 W1 O4 Ni1 167.4(4) . . . . ?
O12 W1 O4 Ni3 -39.3(4) . . . . ?
O12 W2 O5 Ni3 41.5(4) . . . . ?
O12 W2 O5 Ni6 -165.8(4) . . . . ?
O13 W2 O5 Ni3 144.5(4) . . . . ?
O13 W2 O5 Ni6 -62.8(4) . . . . ?
O14 W2 O5 Ni3 -114.3(4) . . . . ?
O14 W2 O5 Ni6 38.4(4) . . . . ?
O14 W3 O6 Ni5 115.0(4) . . . . ?
O14 W3 O6 Ni6 -41.8(3) . . . . ?
O15 W3 O6 Ni5 -143.0(4) . . . . ?
O15 W3 O6 Ni6 60.2(4) . . . . ?
O16 W3 O6 Ni5 -40.1(4) . . . . ?
O16 W3 O6 Ni6 163.1(3) . . . . ?
O16 W4 O7 Ni4 -166.5(3) . . . . ?
O16 W4 O7 Ni5 38.4(4) . . . . ?
O17 W4 O7 Ni4 -64.0(4) . . . . ?
O17 W4 O7 Ni5 141.0(4) . . . . ?
O17 W4 O16 W3 176.7(4) . . . . ?
O18 W4 O7 Ni4 38.6(4) . . . . ?
O18 W4 O7 Ni5 -116.4(4) . . . . ?
O18 W4 O16 W3 19.1(8) . . . . ?
O18 W5 O8 Ni2 115.4(5) . . . . ?
O18 W5 O8 Ni4 -42.2(4) . . . . ?
O19 W5 O8 Ni2 -144.0(4) . . . . ?
O19 W5 O8 Ni4 58.5(5) . . . . ?
O20 W5 O8 Ni2 -43.1(5) . . . . ?
O20 W5 O8 Ni4 159.3(4) . . . . ?
O20 W6 O9 Ni1 -158.3(4) . . . . ?
O20 W6 O9 Ni2 39.0(5) . . . . ?
O21 W6 O9 Ni1 -57.3(4) . . . . ?
O21 W6 O9 Ni2 140.1(5) . . . . ?
O22 W1 O4 Ni1 -121.2(5) . . . . ?
O22 W1 O4 Ni3 32.1(8) . . . . ?
O22 W7 O31 Ni7 -107.9(10) . . . . ?
O23 W2 O5 Ni3 -34.3(9) . . . . ?
O23 W2 O5 Ni6 118.4(6) . . . . ?
O23 W7 O22 W1 -69.5(4) . . . . ?
O23 W7 O31 Ni7 160.9(10) . . . . ?
O24 W3 O6 Ni5 32.8(8) . . . . ?
O24 W3 O6 Ni6 -124.0(5) . . . . ?
O24 W8 O25 W4 68.2(4) . . . . ?
O25 W4 O7 Ni4 117.1(6) . . . . ?
O25 W4 O7 Ni5 -37.9(9) . . . . ?
O25 W4 O16 W3 79.2(4) . . . . ?
O25 W8 O24 W3 -67.3(3) . . . . ?
O26 W5 O8 Ni2 34.3(10) . . . . ?
O26 W5 O8 Ni4 -123.3(6) . . . . ?
O27 W6 O9 Ni1 126.8(5) . . . . ?
O27 W6 O9 Ni2 -35.9(9) . . . . ?
O27 W9 O26 W5 -67.1(4) . . . . ?
O28 W7 O22 W1 87.5(4) . . . . ?
O28 W7 O31 Ni7 -15.8(11) . . . . ?
O28 W9 O26 W5 18.1(8) . . . . ?
O29 W7 O22 W1 12.2(8) . . . . ?
O29 W7 O31 Ni7 71.0(11) . . . . ?
O29 W8 O24 W3 88.1(3) . . . . ?
O29 W8 O25 W4 -16.7(8) . . . . ?
O30 W8 O24 W3 19.7(8) . . . . ?
O30 W8 O25 W4 -88.9(4) . . . . ?
O30 W9 O26 W5 88.7(4) . . . . ?
O31 W7 O22 W1 -170.4(4) . . . . ?
O32 W8 O24 W3 -169.4(3) . . . . ?
O32 W8 O25 W4 170.1(3) . . . . ?
O33 W9 O26 W5 -170.7(4) . . . . ?
O34 P1 O35 W1 -60.2(4) . . . . ?
O34 P1 O35 W2 58.6(4) . . . . ?
O34 P1 O35 W7 179.7(3) . . . . ?
O34 P1 O36 W3 -58.8(4) . . . . ?
O34 P1 O36 W4 60.2(4) . . . . ?
O34 P1 O36 W8 -179.2(3) . . . . ?
O34 P1 O37 W5 -60.2(4) . . . . ?
O34 P1 O37 W6 60.0(4) . . . . ?
O34 P1 O37 W9 179.6(3) . . . . ?
O35 W1 O4 Ni1 -120.1(4) . . . . ?
O35 W1 O4 Ni3 33.2(4) . . . . ?
O35 W2 O5 Ni3 -31.2(4) . . . . ?
O35 W2 O5 Ni6 121.5(4) . . . . ?
O35 W7 O22 W1 2.5(3) . . . . ?
O35 P1 O34 Ni2 119.3(3) . . . . ?
O35 P1 O34 Ni3 -0.5(5) . . . . ?
O35 P1 O34 Ni5 -121.1(4) . . . . ?
O35 P1 O36 W3 61.4(4) . . . . ?
O35 P1 O36 W4 -179.6(3) . . . . ?
O35 P1 O36 W8 -59.0(4) . . . . ?
O35 P1 O37 W5 179.2(3) . . . . ?
O35 P1 O37 W6 -60.6(4) . . . . ?
O35 P1 O37 W9 58.9(4) . . . . ?
O36 W3 O6 Ni5 31.4(4) . . . . ?
O36 W3 O6 Ni6 -125.4(3) . . . . ?
O36 W4 O7 Ni4 121.4(3) . . . . ?
O36 W4 O7 Ni5 -33.6(4) . . . . ?
O36 W4 O16 W3 5.7(3) . . . . ?
O36 W8 O24 W3 4.8(3) . . . . ?
O36 W8 O25 W4 -4.1(3) . . . . ?
O36 P1 O34 Ni2 -121.0(3) . . . . ?
O36 P1 O34 Ni3 119.2(4) . . . . ?
O36 P1 O34 Ni5 -1.4(5) . . . . ?
O36 P1 O35 W1 179.4(3) . . . . ?
O36 P1 O35 W2 -61.8(4) . . . . ?
O36 P1 O35 W7 59.2(4) . . . . ?
O36 P1 O37 W5 61.2(4) . . . . ?
O36 P1 O37 W6 -178.5(3) . . . . ?
O36 P1 O37 W9 -59.0(4) . . . . ?
O37 W5 O8 Ni2 31.6(4) . . . . ?
O37 W5 O8 Ni4 -126.0(4) . . . . ?
O37 W6 O9 Ni1 128.4(4) . . . . ?
O37 W6 O9 Ni2 -34.2(4) . . . . ?
O37 W9 O26 W5 5.3(3) . . . . ?
O37 P1 O34 Ni2 -0.3(4) . . . . ?
O37 P1 O34 Ni3 -120.1(4) . . . . ?
O37 P1 O34 Ni5 119.3(4) . . . . ?
O37 P1 O35 W1 61.6(4) . . . . ?
O37 P1 O35 W2 -179.6(3) . . . . ?
O37 P1 O35 W7 -58.5(4) . . . . ?
O37 P1 O36 W3 178.7(3) . . . . ?
O37 P1 O36 W4 -62.2(4) . . . . ?
O37 P1 O36 W8 58.4(4) . . . . ?
O38 C1 C2 C3 2.7(14) . . . . ?
O38 C1 C2 C7 -178.1(9) . . . . ?
O39 C1 C2 C3 -175.6(9) . . . . ?
O39 C1 C2 C7 3.7(14) . . . . ?
O40 C4 C5 C6 -179.5(9) . . . . ?
O41 C6 C7 C2 176.0(9) . . . . ?
O51 W13 O50 Ni11 43.1(4) . . . . ?
O51 W13 O50 Ni12 -114.5(5) . . . . ?
O51 W14 O45 Ni9 115.8(4) . . . . ?
O51 W14 O45 Ni11 -35.2(4) . . . . ?
O52 W14 O45 Ni9 -143.9(4) . . . . ?
O52 W14 O45 Ni11 65.1(4) . . . . ?
O53 W14 O45 Ni9 -41.3(4) . . . . ?
O53 W14 O45 Ni11 167.7(3) . . . . ?
O53 W15 O46 Ni8 -172.2(3) . . . . ?
O53 W15 O46 Ni9 40.4(4) . . . . ?
O54 W15 O46 Ni8 -69.3(4) . . . . ?
O54 W15 O46 Ni9 143.3(4) . . . . ?
O55 W10 O47 Ni8 -49.7(4) . . . . ?
O55 W10 O47 Ni10 121.7(5) . . . . ?
O55 W15 O46 Ni8 32.7(4) . . . . ?
O55 W15 O46 Ni9 -114.7(4) . . . . ?
O56 W10 O47 Ni8 52.0(4) . . . . ?
O56 W10 O47 Ni10 -136.7(5) . . . . ?
O57 W10 O47 Ni8 152.1(4) . . . . ?
O57 W10 O47 Ni10 -36.5(5) . . . . ?
O57 W11 O48 Ni10 39.4(4) . . . . ?
O57 W11 O48 Ni13 -167.4(4) . . . . ?
O58 W11 O48 Ni10 141.1(4) . . . . ?
O58 W11 O48 Ni13 -65.6(5) . . . . ?
O59 W11 O48 Ni10 -117.7(4) . . . . ?
O59 W11 O48 Ni13 35.6(4) . . . . ?
O59 W12 O49 Ni12 113.4(4) . . . . ?
O59 W12 O49 Ni13 -41.4(4) . . . . ?
O60 W12 O49 Ni12 -145.6(4) . . . . ?
O60 W12 O49 Ni13 59.6(4) . . . . ?
O61 W12 O49 Ni12 -42.1(4) . . . . ?
O61 W12 O49 Ni13 163.1(4) . . . . ?
O61 W13 O50 Ni11 -161.0(4) . . . . ?
O61 W13 O50 Ni12 41.5(5) . . . . ?
O62 W13 O50 Ni11 -57.9(5) . . . . ?
O62 W13 O50 Ni12 144.6(4) . . . . ?
O63 W14 O45 Ni9 31.5(9) . . . . ?
O63 W14 O45 Ni11 -119.5(6) . . . . ?
O63 W18 O64 W15 66.9(4) . . . . ?
O64 W15 O46 Ni8 109.5(6) . . . . ?
O64 W15 O46 Ni9 -37.9(9) . . . . ?
O64 W18 O63 W14 -67.0(4) . . . . ?
O65 W10 O47 Ni8 -136.4(5) . . . . ?
O65 W10 O47 Ni10 34.9(9) . . . . ?
O65 W16 O66 W11 67.8(4) . . . . ?
O66 W11 O48 Ni10 -36.3(10) . . . . ?
O66 W11 O48 Ni13 117.0(7) . . . . ?
O67 W12 O49 Ni12 31.9(9) . . . . ?
O67 W12 O49 Ni13 -122.8(5) . . . . ?
O67 W17 O69 W18 46.4(11) . . . . ?
O67 W17 O74 Ni7 -147.7(9) . . . . ?
O68 W13 O50 Ni11 122.6(6) . . . . ?
O68 W13 O50 Ni12 -35.0(9) . . . . ?
O68 W17 O67 W12 -68.2(4) . . . . ?
O68 W17 O69 W18 131.1(7) . . . . ?
O68 W17 O74 Ni7 120.6(9) . . . . ?
O69 W17 O67 W12 16.1(8) . . . . ?
O69 W17 O74 Ni7 30.5(10) . . . . ?
O69 W18 O63 W14 88.9(4) . . . . ?
O69 W18 O64 W15 -14.8(9) . . . . ?
O70 W16 O66 W11 -13.4(9) . . . . ?
O70 W18 O63 W14 21.8(9) . . . . ?
O70 W18 O64 W15 -89.3(4) . . . . ?
O71 W16 O66 W11 -88.3(4) . . . . ?
O71 W17 O67 W12 90.3(4) . . . . ?
O71 W17 O69 W18 -28.5(7) . . . . ?
O71 W17 O74 Ni7 -57.0(10) . . . . ?
O72 W18 O63 W14 -170.3(4) . . . . ?
O72 W18 O64 W15 167.4(4) . . . . ?
O73 W16 O66 W11 169.5(4) . . . . ?
O74 W17 O67 W12 -168.1(4) . . . . ?
O74 W17 O69 W18 -129.4(7) . . . . ?
O75 P2 O76 W14 -60.6(4) . . . . ?
O75 P2 O76 W15 58.2(4) . . . . ?
O75 P2 O76 W18 179.4(3) . . . . ?
O75 P2 O77 W10 -59.6(4) . . . . ?
O75 P2 O77 W11 58.5(4) . . . . ?
O75 P2 O77 W16 179.9(3) . . . . ?
O75 P2 O78 W12 -58.4(4) . . . . ?
O75 P2 O78 W13 58.0(4) . . . . ?
O75 P2 O78 W17 -179.7(3) . . . . ?
O76 W14 O45 Ni9 31.7(4) . . . . ?
O76 W14 O45 Ni11 -119.3(3) . . . . ?
O76 W15 O46 Ni8 115.1(3) . . . . ?
O76 W15 O46 Ni9 -32.3(4) . . . . ?
O76 W18 O63 W14 5.1(3) . . . . ?
O76 W18 O64 W15 -4.9(3) . . . . ?
O76 P2 O75 Ni9 -0.6(5) . . . . ?
O76 P2 O75 Ni10 -119.0(4) . . . . ?
O76 P2 O75 Ni12 119.8(4) . . . . ?
O76 P2 O77 W10 61.0(4) . . . . ?
O76 P2 O77 W11 179.1(3) . . . . ?
O76 P2 O77 W16 -59.5(4) . . . . ?
O76 P2 O78 W12 -179.7(3) . . . . ?
O76 P2 O78 W13 -63.3(4) . . . . ?
O76 P2 O78 W17 59.0(4) . . . . ?
O77 W10 O47 Ni8 -134.9(4) . . . . ?
O77 W10 O47 Ni10 36.5(5) . . . . ?
O77 W11 O48 Ni10 -33.6(4) . . . . ?
O77 W11 O48 Ni13 119.6(4) . . . . ?
O77 W16 O66 W11 -4.1(3) . . . . ?
O77 P2 O75 Ni9 118.8(4) . . . . ?
O77 P2 O75 Ni10 0.3(5) . . . . ?
O77 P2 O75 Ni12 -120.9(4) . . . . ?
O77 P2 O76 W14 178.0(3) . . . . ?
O77 P2 O76 W15 -63.2(4) . . . . ?
O77 P2 O76 W18 58.0(4) . . . . ?
O77 P2 O78 W12 63.9(4) . . . . ?
O77 P2 O78 W13 -179.7(3) . . . . ?
O77 P2 O78 W17 -57.4(4) . . . . ?
O78 W12 O49 Ni12 30.7(4) . . . . ?
O78 W12 O49 Ni13 -124.1(4) . . . . ?
O78 W13 O50 Ni11 125.7(4) . . . . ?
O78 W13 O50 Ni12 -31.9(4) . . . . ?
O78 W17 O67 W12 4.8(3) . . . . ?
O78 W17 O69 W18 57.3(7) . . . . ?
O78 P2 O75 Ni9 -121.0(4) . . . . ?
O78 P2 O75 Ni10 120.5(3) . . . . ?
O78 P2 O75 Ni12 -0.7(5) . . . . ?
O78 P2 O76 W14 61.7(4) . . . . ?
O78 P2 O76 W15 -179.5(3) . . . . ?
O78 P2 O76 W18 -58.3(4) . . . . ?
O78 P2 O77 W10 177.8(3) . . . . ?
O78 P2 O77 W11 -64.1(4) . . . . ?
O78 P2 O77 W16 57.4(4) . . . . ?
O81 C20 C21 C22 -15.5(12) . . . . ?
O81 C20 C21 C26 165.7(8) . . . . ?
O82 C20 C21 C22 164.3(8) . . . . ?
O82 C20 C21 C26 -14.5(13) . . . . ?
O83 C23 C24 C25 -179.7(9) . . . . ?
O84 C25 C26 C21 179.4(8) . . . . ?
N2 C8 C9 N1 -38.0(16) . . . . ?
N3 C10 C11 N4 -55.8(12) . . . . ?
N5 C12 C13 N6 31.9(19) . . . . ?
N7 C14 C15 N8 -175.0(9) . . . . ?
N9 C16 C17 N10 29(2) . . . . ?
N11 C18 C19 N12 55.3(19) . . . . ?
N13 C33 C34 N14 -52.9(10) . . . . ?
N15 C29 C30 N16 -51.6(12) . . . . ?
N17 C27 C28 N18 55.9(12) . . . . ?
C1 C2 C3 C4 -179.5(9) . . . . ?
C1 C2 C7 C6 -178.8(9) . . . . ?
C2 C3 C4 O40 178.4(9) . . . . ?
C2 C3 C4 C5 -2.0(15) . . . . ?
C3 C2 C7 C6 0.5(16) . . . . ?
C3 C4 C5 C6 1.0(15) . . . . ?
C4 C5 C6 O41 -176.6(9) . . . . ?
C4 C5 C6 C7 0.8(15) . . . . ?
C5 C6 C7 C2 -1.6(16) . . . . ?
C7 C2 C3 C4 1.3(16) . . . . ?
C20 C21 C22 C23 178.8(8) . . . . ?
C20 C21 C26 C25 -179.1(8) . . . . ?
C21 C22 C23 O83 -178.7(8) . . . . ?
C21 C22 C23 C24 1.1(14) . . . . ?
C22 C21 C26 C25 2.1(14) . . . . ?
C22 C23 C24 C25 0.4(14) . . . . ?
C23 C24 C25 O84 179.3(8) . . . . ?
C23 C24 C25 C26 -0.7(14) . . . . ?
C24 C25 C26 C21 -0.6(14) . . . . ?
C26 C21 C22 C23 -2.4(14) . . . . ?

loop_
_smtbx_masks_void_nr
_smtbx_masks_void_average_x
_smtbx_masks_void_average_y
_smtbx_masks_void_average_z
_smtbx_masks_void_volume
_smtbx_masks_void_count_electrons
_smtbx_masks_void_content
1 0.000 0.000 0.000 236.9 111.1 ?
2 0.000 0.500 0.500 236.9 111.1 ?
3 0.472 -0.041 0.295 132.8 49.1 ?
4 0.472 0.541 0.795 132.8 52.0 ?
5 0.500 0.500 0.500 98.5 41.1 ?
6 0.500 0.000 0.000 98.5 41.1 ?
7 0.528 0.041 0.705 132.8 53.7 ?
8 0.528 0.459 0.205 132.8 50.8 ?
